data_7061752
loop_
_publ_author_name
'Mahish, Manas Kumar'
'Carrella, Luca M.'
'Patra, Apu'
'Saren, Dama'
'Zangrando, Ennio'
'Vojt\'i\<sek, Pavel'
'Rentschler, Eva'
'Manna, Subal Chandra'

_publ_section_title
;
 Tryptophan moiety ligand based tri/tetranuclear Ni(ii) complexes:
 syntheses, structure and magnetic properties
;
_journal_issue 35
_journal_name_full 'New Journal of Chemistry'
_journal_page_first 16899
_journal_page_last 16906
_journal_paper_doi 10.1039/D2NJ02467E
_journal_volume 46
_journal_year 2022
_chemical_absolute_configuration ad
_chemical_formula_moiety 'C76 H72 N8 Ni4 O20, 5(C3 H7 N O), 7(H2 O)'
_chemical_formula_sum 'C91 H121 N13 Ni4 O32'
_chemical_formula_weight 2143.84
_space_group_crystal_system monoclinic
_space_group_IT_number 4
_space_group_name_Hall 'P 2yb'
_space_group_name_H-M_alt 'P 1 21 1'
_atom_sites_solution_hydrogens mixed
_audit_creation_method SHELXL-2018/3
_audit_update_record
;
2022-04-28 deposited with the CCDC.	2022-08-08 downloaded from the CCDC.
;
_cell_angle_alpha 90
_cell_angle_beta 116.6750(10)
_cell_angle_gamma 90
_cell_formula_units_Z 2
_cell_length_a 14.8669(6)
_cell_length_b 22.8072(10)
_cell_length_c 16.0694(6)
_cell_measurement_reflns_used 4720
_cell_measurement_temperature 120(2)
_cell_measurement_theta_max 26.55
_cell_measurement_theta_min 2.92
_cell_volume 4868.8(3)
_computing_cell_refinement 'COLLECT and DENZO'
_computing_data_collection 'COLLECT (Hooft, 1998) and DENZO (Otwinowski & Minor, 1997)'
_computing_data_reduction 'COLLECT and DENZO'
_computing_molecular_graphics 'Ortep3/Windows (Farrugia,1997)'
_computing_publication_material 'Wingx 2018.3 (Farrugia, 2012)'
_computing_structure_refinement 'SHELXL-2018/3 (Sheldrick, 2018)'
_computing_structure_solution 'SHELXT 2014/5 (Sheldrick, 2014)'
_diffrn_ambient_temperature 120(2)
_diffrn_detector_area_resol_mean 8.3333
_diffrn_measured_fraction_theta_full 0.998
_diffrn_measured_fraction_theta_max 0.997
_diffrn_measurement_device_type 'Nonius KappaCCD with Bruker APEXII'
_diffrn_measurement_method '\f and \w scans to fill the Ewald sphere'
_diffrn_radiation_type MoK\a
_diffrn_radiation_wavelength 0.71073
_diffrn_reflns_av_R_equivalents 0.0279
_diffrn_reflns_av_unetI/netI 0.0260
_diffrn_reflns_Laue_measured_fraction_full 0.998
_diffrn_reflns_Laue_measured_fraction_max 0.997
_diffrn_reflns_limit_h_max 18
_diffrn_reflns_limit_h_min -19
_diffrn_reflns_limit_k_max 29
_diffrn_reflns_limit_k_min -29
_diffrn_reflns_limit_l_max 19
_diffrn_reflns_limit_l_min -20
_diffrn_reflns_number 94650
_diffrn_reflns_point_group_measured_fraction_full 0.998
_diffrn_reflns_point_group_measured_fraction_max 0.996
_diffrn_reflns_theta_full 25.242
_diffrn_reflns_theta_max 27.543
_diffrn_reflns_theta_min 2.281
_diffrn_source 'fine-focus sealed tube'
_exptl_absorpt_coefficient_mu 0.850
_exptl_absorpt_correction_T_max 0.796
_exptl_absorpt_correction_T_min 0.675
_exptl_absorpt_correction_type multi-scan
_exptl_absorpt_process_details
;
SADABS-2016/2 - Bruker AXS area detector scaling and absorption correction
;
_exptl_crystal_colour green
_exptl_crystal_density_diffrn 1.462
_exptl_crystal_description block
_exptl_crystal_F_000 2252
_exptl_crystal_size_max 0.352
_exptl_crystal_size_mid 0.323
_exptl_crystal_size_min 0.208
_refine_diff_density_max 0.354
_refine_diff_density_min -0.513
_refine_diff_density_rms 0.055
_refine_ls_abs_structure_details
;
 Flack x determined using 9668 quotients [(I+)-(I-)]/[(I+)+(I-)]
 (Parsons, Flack and Wagner, Acta Cryst. B69 (2013) 249-259).
;
_refine_ls_abs_structure_Flack -0.0141(18)
_refine_ls_extinction_coef 0.0025(2)
_refine_ls_extinction_expression Fc^*^=kFc[1+0.001xFc^2^\l^3^/sin(2\q)]^-1/4^
_refine_ls_extinction_method 'SHELXL-2018/3 (Sheldrick 2018)'
_refine_ls_goodness_of_fit_ref 1.044
_refine_ls_hydrogen_treatment constr
_refine_ls_matrix_type full
_refine_ls_number_parameters 1306
_refine_ls_number_reflns 22399
_refine_ls_number_restraints 1
_refine_ls_restrained_S_all 1.044
_refine_ls_R_factor_all 0.0329
_refine_ls_R_factor_gt 0.0295
_refine_ls_shift/su_max 0.002
_refine_ls_shift/su_mean 0.000
_refine_ls_structure_factor_coef Fsqd
_refine_ls_weighting_details 'w=1/[\s^2^(Fo^2^)+(0.0377P)^2^+2.1830P] where P=(Fo^2^+2Fc^2^)/3'
_refine_ls_weighting_scheme calc
_refine_ls_wR_factor_gt 0.0707
_refine_ls_wR_factor_ref 0.0727
_reflns_Friedel_coverage 0.948
_reflns_Friedel_fraction_full 0.998
_reflns_Friedel_fraction_max 0.995
_reflns_number_gt 21194
_reflns_number_total 22399
_reflns_threshold_expression 'I > 2\s(I)'
_cod_data_source_file d2nj02467e2.cif
_cod_data_source_block 1
_cod_depositor_comments
;
The following automatic conversions were performed:

data item '_exptl_absorpt_correction_type' value 'Multi-Scan' was
changed to 'multi-scan' in accordance with the
/home/data/users/saulius/crontab/automatic-downloads/rss-feeds/RSC/lib/dictionaries/cif_core.dic
dictionary named 'cif_core.dic' version 2.4.2 last updated on
2011-04-26.

Automatic conversion script
Id: cif_fix_values 7556 2019-12-06 15:28:31Z antanas 

 Adding full bibliography for 7061752--7061753.cif.
;
_cod_original_sg_symbol_H-M 'P 21'
_cod_database_code 7061752
_shelx_shelxl_version_number 2018/3
_shelx_space_group_comment
;
The symmetry employed for this shelxl refinement is uniquely defined
by the following loop, which should always be used as a source of
symmetry information in preference to the above space-group names.
They are only intended as comments.
;
_shelx_estimated_absorpt_t_min 0.754
_shelx_estimated_absorpt_t_max 0.843

loop_
_space_group_symop_operation_xyz
'x, y, z'
'-x, y+1/2, -z'

loop_
_atom_site_label
_atom_site_type_symbol
_atom_site_fract_x
_atom_site_fract_y
_atom_site_fract_z
_atom_site_U_iso_or_equiv
_atom_site_adp_type
_atom_site_occupancy
_atom_site_site_symmetry_order
_atom_site_calc_flag
_atom_site_refinement_flags_posn
_atom_site_refinement_flags_adp
_atom_site_refinement_flags_occupancy
_atom_site_disorder_assembly
_atom_site_disorder_group
Ni1 Ni 0.77756(3) 0.40420(2) 0.78640(2) 0.01507(8) Uani 1 1 d . . . . .
Ni2 Ni 0.52718(2) 0.43526(2) 0.70603(2) 0.01333(8) Uani 1 1 d . . . . .
Ni3 Ni 0.49445(3) 0.57088(2) 0.67021(3) 0.01500(8) Uani 1 1 d . . . . .
Ni4 Ni 0.24753(3) 0.59432(2) 0.51549(3) 0.01700(8) Uani 1 1 d . . . . .
O2W O 0.53980(14) 0.43477(10) 0.58110(14) 0.0174(4) Uani 1 1 d . . . . .
H2W H 0.601656 0.429579 0.590412 0.026 Uiso 1 1 d R U . . .
H2V H 0.526456 0.472879 0.552710 0.026 Uiso 1 1 d R U . . .
O1W O 0.51780(15) 0.43900(10) 0.83026(14) 0.0216(4) Uani 1 1 d . . . . .
H1W H 0.523733 0.407133 0.861585 0.032 Uiso 1 1 d R U . . .
H1V H 0.545335 0.470132 0.864285 0.032 Uiso 1 1 d R U . . .
O3W O 0.49486(16) 0.55169(9) 0.53744(14) 0.0188(4) Uani 1 1 d . . . . .
H3W H 0.536583 0.569132 0.527659 0.028 Uiso 1 1 d R U . . .
H3V H 0.437884 0.563632 0.497959 0.028 Uiso 1 1 d R U . . .
O4W O 0.47733(17) 0.58555(10) 0.78985(15) 0.0239(5) Uani 1 1 d . . . . .
H4W H 0.524574 0.573829 0.837226 0.036 Uiso 1 1 d R U . . .
H4V H 0.452273 0.622028 0.800126 0.036 Uiso 1 1 d R U . . .
O1 O 0.63265(14) 0.37403(9) 0.75107(14) 0.0150(4) Uani 1 1 d . . . . .
O2 O 0.41412(15) 0.49611(9) 0.64810(15) 0.0175(4) Uani 1 1 d . . . . .
O3 O 0.25305(16) 0.50525(10) 0.54596(16) 0.0212(5) Uani 1 1 d . . . . .
O4 O 0.78644(16) 0.30794(10) 0.78643(16) 0.0230(5) Uani 1 1 d . . . . .
N1 N 0.41050(17) 0.38150(11) 0.64978(17) 0.0147(5) Uani 1 1 d . . . . .
N2 N 0.1386(2) 0.26191(13) 0.6425(2) 0.0289(6) Uani 1 1 d . . . . .
H2N H 0.107594 0.231241 0.608439 0.035 Uiso 1 1 calc R U . . .
C1 C 0.2053(2) 0.32586(14) 0.7601(2) 0.0222(6) Uani 1 1 d . . . . .
C2 C 0.2291(2) 0.34747(16) 0.8490(2) 0.0262(7) Uani 1 1 d . . . . .
H2 H 0.264822 0.383301 0.869869 0.031 Uiso 1 1 calc R U . . .
C3 C 0.1995(3) 0.31550(17) 0.9063(3) 0.0318(8) Uani 1 1 d . . . . .
H3 H 0.215957 0.329430 0.967205 0.038 Uiso 1 1 calc R U . . .
C4 C 0.1457(3) 0.26303(18) 0.8753(3) 0.0355(8) Uani 1 1 d . . . . .
H4 H 0.125552 0.242239 0.915354 0.043 Uiso 1 1 calc R U . . .
C5 C 0.1214(3) 0.24098(17) 0.7884(3) 0.0340(8) Uani 1 1 d . . . . .
H5 H 0.084736 0.205434 0.767799 0.041 Uiso 1 1 calc R U . . .
C6 C 0.1525(2) 0.27255(15) 0.7310(2) 0.0266(7) Uani 1 1 d . . . . .
C7 C 0.1810(2) 0.30702(15) 0.6149(2) 0.0246(7) Uani 1 1 d . . . . .
H7 H 0.181458 0.309426 0.556117 0.029 Uiso 1 1 calc R U . . .
C8 C 0.2219(2) 0.34752(14) 0.6838(2) 0.0199(6) Uani 1 1 d . . . . .
C9 C 0.2655(2) 0.40634(14) 0.6809(2) 0.0192(6) Uani 1 1 d . . . . .
H9A H 0.318185 0.415971 0.744164 0.023 Uiso 1 1 calc R U . . .
H9B H 0.211801 0.436241 0.663579 0.023 Uiso 1 1 calc R U . . .
C10 C 0.3117(2) 0.41027(13) 0.6122(2) 0.0160(5) Uani 1 1 d . . . . .
H10 H 0.265150 0.392244 0.551211 0.019 Uiso 1 1 calc R U . . .
C11 C 0.4192(2) 0.32812(13) 0.6302(2) 0.0165(6) Uani 1 1 d . . . . .
H11 H 0.359216 0.307624 0.591493 0.020 Uiso 1 1 calc R U . . .
C12 C 0.5139(2) 0.29629(13) 0.6627(2) 0.0178(6) Uani 1 1 d . . . . .
C13 C 0.6117(2) 0.31989(13) 0.7168(2) 0.0155(6) Uani 1 1 d . . . . .
C14 C 0.6935(2) 0.28132(14) 0.7357(2) 0.0200(6) Uani 1 1 d . . . . .
C15 C 0.5853(3) 0.20139(14) 0.6550(2) 0.0275(7) Uani 1 1 d . . . . .
H15 H 0.576233 0.161755 0.634699 0.033 Uiso 1 1 calc R U . . .
C16 C 0.6819(2) 0.22395(14) 0.7070(2) 0.0254(7) Uani 1 1 d . . . . .
H16 H 0.739269 0.199784 0.722303 0.030 Uiso 1 1 calc R U . . .
C17 C 0.5036(2) 0.23702(14) 0.6337(2) 0.0239(6) Uani 1 1 d . . . . .
H17 H 0.438026 0.221439 0.598359 0.029 Uiso 1 1 calc R U . . .
C18 C 0.3266(2) 0.47598(13) 0.5990(2) 0.0155(5) Uani 1 1 d . . . . .
C19 C 0.8738(2) 0.27128(16) 0.8240(3) 0.0315(8) Uani 1 1 d . . . . .
H19A H 0.863077 0.238752 0.858361 0.047 Uiso 1 1 calc R U . . .
H19B H 0.932204 0.294296 0.866161 0.047 Uiso 1 1 calc R U . . .
H19C H 0.885999 0.255681 0.773111 0.047 Uiso 1 1 calc R U . . .
O5 O 0.38795(16) 0.62815(9) 0.60292(14) 0.0179(4) Uani 1 1 d . . . . .
O6 O 0.60737(15) 0.51190(9) 0.73880(15) 0.0161(4) Uani 1 1 d . . . . .
O7 O 0.77228(15) 0.49715(10) 0.79574(16) 0.0204(5) Uani 1 1 d . . . . .
O8 O 0.23612(17) 0.69048(10) 0.49523(17) 0.0269(5) Uani 1 1 d . . . . .
N3 N 0.61144(19) 0.62266(11) 0.70231(17) 0.0172(5) Uani 1 1 d . . . . .
N4 N 0.8826(3) 0.76513(15) 0.8846(2) 0.0392(8) Uani 1 1 d . . . . .
H4N H 0.935134 0.787212 0.894889 0.047 Uiso 1 1 calc R U . . .
C21 C 0.7276(3) 0.73585(15) 0.8554(2) 0.0251(7) Uani 1 1 d . . . . .
C22 C 0.6263(3) 0.74524(17) 0.8358(2) 0.0311(7) Uani 1 1 d . . . . .
H22 H 0.583439 0.713171 0.830843 0.037 Uiso 1 1 calc R U . . .
C23 C 0.5909(3) 0.8021(2) 0.8240(3) 0.0425(10) Uani 1 1 d . . . . .
H23 H 0.522354 0.808798 0.809644 0.051 Uiso 1 1 calc R U . . .
C24 C 0.6526(4) 0.85010(18) 0.8325(3) 0.0446(10) Uani 1 1 d . . . . .
H24 H 0.625614 0.888615 0.824087 0.054 Uiso 1 1 calc R U . . .
C25 C 0.7521(4) 0.84241(17) 0.8529(3) 0.0429(10) Uani 1 1 d . . . . .
H25 H 0.794276 0.874996 0.858520 0.052 Uiso 1 1 calc R U . . .
C26 C 0.7891(3) 0.78530(16) 0.8650(2) 0.0314(8) Uani 1 1 d . . . . .
C27 C 0.8824(3) 0.70480(17) 0.8860(3) 0.0317(8) Uani 1 1 d . . . . .
H27 H 0.938887 0.680677 0.897600 0.038 Uiso 1 1 calc R U . . .
C28 C 0.7887(2) 0.68464(14) 0.8682(2) 0.0229(6) Uani 1 1 d . . . . .
C29 C 0.7579(2) 0.62141(14) 0.8606(2) 0.0221(6) Uani 1 1 d . . . . .
H29A H 0.708776 0.616952 0.886064 0.026 Uiso 1 1 calc R U . . .
H29B H 0.817854 0.597649 0.899709 0.026 Uiso 1 1 calc R U . . .
C30 C 0.7104(2) 0.59650(14) 0.7597(2) 0.0177(6) Uani 1 1 d . . . . .
H30 H 0.756271 0.604445 0.730663 0.021 Uiso 1 1 calc R U . . .
C31 C 0.6034(2) 0.67285(14) 0.6646(2) 0.0203(6) Uani 1 1 d . . . . .
H31 H 0.663903 0.692104 0.674160 0.024 Uiso 1 1 calc R U . . .
C32 C 0.5094(3) 0.70304(13) 0.6084(2) 0.0218(6) Uani 1 1 d . . . . .
C33 C 0.4108(2) 0.68074(13) 0.5802(2) 0.0201(6) Uani 1 1 d . . . . .
C34 C 0.3293(3) 0.71699(14) 0.5228(2) 0.0250(7) Uani 1 1 d . . . . .
C35 C 0.3423(3) 0.77277(15) 0.4971(2) 0.0293(7) Uani 1 1 d . . . . .
H35 H 0.285616 0.795939 0.458694 0.035 Uiso 1 1 calc R U . . .
C36 C 0.4395(3) 0.79482(15) 0.5280(3) 0.0333(8) Uani 1 1 d . . . . .
H36 H 0.449342 0.833522 0.511831 0.040 Uiso 1 1 calc R U . . .
C37 C 0.5208(3) 0.76072(15) 0.5818(2) 0.0278(7) Uani 1 1 d . . . . .
H37 H 0.586603 0.776152 0.601744 0.033 Uiso 1 1 calc R U . . .
C38 C 0.6974(2) 0.52959(13) 0.76513(19) 0.0158(6) Uani 1 1 d . . . . .
C39 C 0.1482(3) 0.72547(16) 0.4436(3) 0.0335(8) Uani 1 1 d . . . . .
H39A H 0.154155 0.762703 0.476100 0.050 Uiso 1 1 calc R U . . .
H39B H 0.088399 0.704391 0.438149 0.050 Uiso 1 1 calc R U . . .
H39C H 0.142172 0.733207 0.381306 0.050 Uiso 1 1 calc R U . . .
O9 O 0.73898(15) 0.41025(10) 0.65088(14) 0.0202(4) Uani 1 1 d . . . . .
O10 O 0.83591(15) 0.39453(10) 0.92910(14) 0.0207(4) Uani 1 1 d . . . . .
O11 O 0.98302(18) 0.37832(14) 1.05444(16) 0.0350(6) Uani 1 1 d . . . . .
O12 O 0.65823(16) 0.42136(11) 0.47050(15) 0.0264(5) Uani 1 1 d . . . . .
N5 N 0.92301(17) 0.40856(12) 0.81883(17) 0.0187(5) Uani 1 1 d . . . . .
N6 N 1.1082(2) 0.54190(14) 0.7806(2) 0.0344(7) Uani 1 1 d . . . . .
H6N H 1.099082 0.558526 0.727943 0.041 Uiso 1 1 calc R U . . .
C41 C 1.1796(2) 0.49868(14) 0.9212(2) 0.0221(6) Uani 1 1 d . . . . .
C42 C 1.2599(2) 0.47512(15) 1.0002(2) 0.0248(7) Uani 1 1 d . . . . .
H42 H 1.248947 0.458747 1.049220 0.030 Uiso 1 1 calc R U . . .
C43 C 1.3559(3) 0.47610(17) 1.0056(3) 0.0329(8) Uani 1 1 d . . . . .
H43 H 1.410731 0.460276 1.058956 0.039 Uiso 1 1 calc R U . . .
C44 C 1.3729(3) 0.50004(19) 0.9337(3) 0.0392(9) Uani 1 1 d . . . . .
H44 H 1.439436 0.500600 0.939735 0.047 Uiso 1 1 calc R U . . .
C45 C 1.2954(3) 0.52286(18) 0.8544(3) 0.0378(9) Uani 1 1 d . . . . .
H45 H 1.307152 0.538418 0.805271 0.045 Uiso 1 1 calc R U . . .
C46 C 1.1989(3) 0.52216(16) 0.8492(2) 0.0292(7) Uani 1 1 d . . . . .
C47 C 1.0341(3) 0.53133(17) 0.8079(2) 0.0312(8) Uani 1 1 d . . . . .
H47 H 0.965053 0.541060 0.772460 0.037 Uiso 1 1 calc R U . . .
C48 C 1.0742(2) 0.50481(15) 0.8933(2) 0.0246(7) Uani 1 1 d . . . . .
C49 C 1.0163(2) 0.48066(16) 0.9414(2) 0.0255(7) Uani 1 1 d . . . . .
H49A H 0.953789 0.503691 0.922721 0.031 Uiso 1 1 calc R U . . .
H49B H 1.057000 0.484991 1.009568 0.031 Uiso 1 1 calc R U . . .
C50 C 0.9888(2) 0.41518(15) 0.9181(2) 0.0223(6) Uani 1 1 d . . . . .
H50 H 1.051399 0.391509 0.936003 0.027 Uiso 1 1 calc R U . . .
C51 C 0.9615(2) 0.39987(14) 0.7627(2) 0.0197(6) Uani 1 1 d . . . . .
H51 H 1.032525 0.395263 0.789145 0.024 Uiso 1 1 calc R U . . .
C52 C 0.9055(2) 0.39651(13) 0.6623(2) 0.0191(6) Uani 1 1 d . . . . .
C53 C 0.7999(2) 0.40511(13) 0.6126(2) 0.0177(5) Uani 1 1 d . . . . .
C54 C 0.7585(2) 0.40801(14) 0.5134(2) 0.0197(6) Uani 1 1 d . . . . .
C55 C 0.8165(2) 0.39807(14) 0.4672(2) 0.0229(6) Uani 1 1 d . . . . .
H55 H 0.786383 0.399706 0.401123 0.028 Uiso 1 1 calc R U . . .
C56 C 0.9197(2) 0.38553(15) 0.5179(2) 0.0244(7) Uani 1 1 d . . . . .
H56 H 0.958994 0.377039 0.486272 0.029 Uiso 1 1 calc R U . . .
C57 C 0.9633(2) 0.38569(14) 0.6135(2) 0.0227(6) Uani 1 1 d . . . . .
H57 H 1.033446 0.378408 0.647694 0.027 Uiso 1 1 calc R U . . .
C58 C 0.9321(2) 0.39359(15) 0.9717(2) 0.0238(6) Uani 1 1 d . . . . .
C59 C 0.6087(3) 0.4187(2) 0.3715(2) 0.0362(9) Uani 1 1 d . . . . .
H59A H 0.636754 0.448600 0.346022 0.054 Uiso 1 1 calc R U . . .
H59B H 0.536522 0.425885 0.349254 0.054 Uiso 1 1 calc R U . . .
H59C H 0.618542 0.379806 0.351023 0.054 Uiso 1 1 calc R U . . .
O13 O 0.29686(15) 0.57895(9) 0.42134(14) 0.0186(4) Uani 1 1 d . . . . .
O14 O 0.17674(17) 0.60507(11) 0.59824(15) 0.0265(5) Uani 1 1 d . . . . .
O15 O 0.02724(19) 0.59831(14) 0.59907(17) 0.0380(6) Uani 1 1 d . . . . .
O16 O 0.38970(17) 0.55674(10) 0.32257(16) 0.0243(5) Uani 1 1 d . . . . .
N7 N 0.10506(18) 0.58409(11) 0.41894(18) 0.0187(5) Uani 1 1 d . . . . .
N8 N -0.1603(3) 0.43001(17) 0.2363(3) 0.0520(10) Uani 1 1 d . . . . .
H8N H -0.173459 0.400908 0.196558 0.062 Uiso 1 1 calc R U . . .
C61 C -0.1761(3) 0.50990(16) 0.3098(2) 0.0276(7) Uani 1 1 d . . . . .
C62 C -0.2307(3) 0.55613(18) 0.3217(3) 0.0319(8) Uani 1 1 d . . . . .
H62 H -0.200192 0.581892 0.373418 0.038 Uiso 1 1 calc R U . . .
C63 C -0.3305(3) 0.5638(2) 0.2567(3) 0.0474(11) Uani 1 1 d . . . . .
H63 H -0.367768 0.595460 0.264208 0.057 Uiso 1 1 calc R U . . .
C64 C -0.3769(3) 0.5268(3) 0.1816(3) 0.0572(14) Uani 1 1 d . . . . .
H64 H -0.444996 0.533840 0.138311 0.069 Uiso 1 1 calc R U . . .
C65 C -0.3280(4) 0.4809(3) 0.1681(3) 0.0559(15) Uani 1 1 d . . . . .
H65 H -0.360905 0.455276 0.116586 0.067 Uiso 1 1 calc R U . . .
C66 C -0.2262(3) 0.47201(19) 0.2330(3) 0.0417(10) Uani 1 1 d . . . . .
C67 C -0.0701(4) 0.44037(18) 0.3116(3) 0.0456(11) Uani 1 1 d . . . . .
H67 H -0.011561 0.417062 0.328090 0.055 Uiso 1 1 calc R U . . .
C68 C -0.0744(3) 0.48906(16) 0.3611(3) 0.0294(7) Uani 1 1 d . . . . .
C69 C 0.0015(3) 0.51016(17) 0.4526(3) 0.0307(8) Uani 1 1 d . . . . .
H69A H 0.062502 0.485555 0.472309 0.037 Uiso 1 1 calc R U . . .
H69B H -0.025169 0.504122 0.498462 0.037 Uiso 1 1 calc R U . . .
C70 C 0.0331(2) 0.57569(16) 0.4569(2) 0.0237(6) Uani 1 1 d . . . . .
H70 H -0.027900 0.600336 0.421469 0.028 Uiso 1 1 calc R U . . .
C71 C 0.0746(2) 0.59374(13) 0.3322(2) 0.0183(5) Uani 1 1 d . . . . .
H71 H 0.004410 0.599369 0.295116 0.022 Uiso 1 1 calc R U . . .
C72 C 0.1383(2) 0.59679(13) 0.2859(2) 0.0189(6) Uani 1 1 d . . . . .
C73 C 0.2432(2) 0.58385(12) 0.3316(2) 0.0170(6) Uani 1 1 d . . . . .
C74 C 0.2916(2) 0.57397(14) 0.2733(2) 0.0216(6) Uani 1 1 d . . . . .
C75 C 0.2422(3) 0.58224(15) 0.1784(2) 0.0269(7) Uani 1 1 d . . . . .
H75 H 0.276494 0.575634 0.141652 0.032 Uiso 1 1 calc R U . . .
C76 C 0.1408(3) 0.60051(17) 0.1357(2) 0.0308(8) Uani 1 1 d . . . . .
H76 H 0.107643 0.608197 0.070693 0.037 Uiso 1 1 calc R U . . .
C77 C 0.0906(2) 0.60708(15) 0.1884(2) 0.0243(7) Uani 1 1 d . . . . .
H77 H 0.022033 0.618830 0.159086 0.029 Uiso 1 1 calc R U . . .
C78 C 0.0837(2) 0.59473(16) 0.5593(2) 0.0256(7) Uani 1 1 d . . . . .
C79 C 0.4480(3) 0.5525(2) 0.2726(3) 0.0397(9) Uani 1 1 d . . . . .
H79A H 0.421233 0.520973 0.226461 0.060 Uiso 1 1 calc R U . . .
H79B H 0.518144 0.543879 0.316133 0.060 Uiso 1 1 calc R U . . .
H79C H 0.444717 0.589716 0.240903 0.060 Uiso 1 1 calc R U . . .
O17 O 0.61860(19) 0.52863(12) 0.94603(16) 0.0319(6) Uani 1 1 d . . . . .
C81 C 0.7072(3) 0.51088(17) 0.9828(2) 0.0293(8) Uani 1 1 d . . . . .
H81 H 0.720564 0.474455 0.961917 0.035 Uiso 1 1 calc R U . . .
N17 N 0.7846(2) 0.53906(14) 1.04919(19) 0.0296(6) Uani 1 1 d . . . . .
C82 C 0.7715(3) 0.59486(18) 1.0848(3) 0.0378(9) Uani 1 1 d . . . . .
H82A H 0.699971 0.605391 1.055169 0.057 Uiso 1 1 calc R U . . .
H82B H 0.809889 0.625014 1.071074 0.057 Uiso 1 1 calc R U . . .
H82C H 0.795724 0.592059 1.152330 0.057 Uiso 1 1 calc R U . . .
C83 C 0.8851(3) 0.5137(2) 1.0897(3) 0.0380(9) Uani 1 1 d . . . . .
H83A H 0.881345 0.473103 1.068315 0.057 Uiso 1 1 calc R U . . .
H83B H 0.913356 0.514286 1.157775 0.057 Uiso 1 1 calc R U . . .
H83C H 0.928267 0.536546 1.070331 0.057 Uiso 1 1 calc R U . . .
O18 O 0.4066(2) 0.68798(13) 0.8218(2) 0.0422(7) Uani 1 1 d . . . . .
C84 C 0.3214(3) 0.69673(18) 0.7590(3) 0.0370(8) Uani 1 1 d . . . . .
H84 H 0.292303 0.666951 0.713303 0.044 Uiso 1 1 calc R U . . .
N18 N 0.2668(3) 0.74462(15) 0.7503(2) 0.0380(7) Uani 1 1 d . . . . .
C85 C 0.1654(4) 0.7518(2) 0.6748(3) 0.0549(12) Uani 1 1 d . . . . .
H85A H 0.144933 0.715747 0.637770 0.082 Uiso 1 1 calc R U . . .
H85B H 0.164623 0.784534 0.634924 0.082 Uiso 1 1 calc R U . . .
H85C H 0.118521 0.759998 0.700939 0.082 Uiso 1 1 calc R U . . .
C86 C 0.3064(4) 0.7929(2) 0.8160(4) 0.0684(17) Uani 1 1 d . . . . .
H86A H 0.370490 0.781151 0.867841 0.103 Uiso 1 1 calc R U . . .
H86B H 0.258219 0.802914 0.839903 0.103 Uiso 1 1 calc R U . . .
H86C H 0.317172 0.827015 0.784560 0.103 Uiso 1 1 calc R U . . .
O19 O 0.2515(2) 0.31578(13) 0.4116(2) 0.0428(7) Uani 1 1 d . . . . .
C87 C 0.1952(3) 0.34866(16) 0.3490(2) 0.0297(7) Uani 1 1 d . . . . .
H87 H 0.129498 0.334806 0.308964 0.036 Uiso 1 1 calc R U . . .
N19 N 0.2199(2) 0.40213(13) 0.33359(19) 0.0261(6) Uani 1 1 d . . . . .
C88 C 0.3203(3) 0.42522(17) 0.3868(3) 0.0344(8) Uani 1 1 d . . . . .
H88A H 0.359930 0.397811 0.436920 0.052 Uiso 1 1 calc R U . . .
H88B H 0.316510 0.463159 0.413660 0.052 Uiso 1 1 calc R U . . .
H88C H 0.352630 0.430343 0.345855 0.052 Uiso 1 1 calc R U . . .
C89 C 0.1471(3) 0.43979(17) 0.2627(3) 0.0351(8) Uani 1 1 d . . . . .
H89A H 0.086443 0.417151 0.224400 0.053 Uiso 1 1 calc R U . . .
H89B H 0.176131 0.455372 0.223208 0.053 Uiso 1 1 calc R U . . .
H89C H 0.129532 0.472316 0.292486 0.053 Uiso 1 1 calc R U . . .
O20 O -0.0996(2) 0.20782(15) 0.1231(2) 0.0543(8) Uani 1 1 d . . . . .
C90 C -0.1739(3) 0.1754(2) 0.0888(3) 0.0493(11) Uani 1 1 d . . . . .
H90 H -0.169285 0.138756 0.118486 0.059 Uiso 1 1 calc R U . . .
N20 N -0.2584(3) 0.18694(18) 0.0152(3) 0.0449(8) Uani 1 1 d . . . . .
C91 C -0.2721(5) 0.2415(4) -0.0360(5) 0.088(2) Uani 1 1 d . . . . .
H91A H -0.206730 0.260736 -0.016349 0.132 Uiso 1 1 calc R U . . .
H91B H -0.317021 0.267446 -0.023246 0.132 Uiso 1 1 calc R U . . .
H91C H -0.301760 0.233168 -0.102884 0.132 Uiso 1 1 calc R U . . .
C92 C -0.3450(4) 0.1478(3) -0.0158(4) 0.0621(14) Uani 1 1 d . . . . .
H92A H -0.327179 0.113046 0.024263 0.093 Uiso 1 1 calc R U . . .
H92B H -0.365033 0.135859 -0.080286 0.093 Uiso 1 1 calc R U . . .
H92C H -0.401148 0.168282 -0.012166 0.093 Uiso 1 1 calc R U . . .
O21 O 0.5191(3) 0.34503(16) 0.9364(3) 0.0614(10) Uani 1 1 d . . . . .
N21 N 0.4416(3) 0.25596(17) 0.9023(3) 0.0443(9) Uani 1 1 d . . . . .
C1A C 0.4769(7) 0.3029(4) 0.8766(6) 0.039(2) Uani 0.464(8) 1 d . . P A 1
H1A H 0.471318 0.305583 0.815449 0.047 Uiso 0.464(8) 1 calc R U P A 1
C2A C 0.3964(8) 0.2083(5) 0.8257(8) 0.056(3) Uani 0.464(8) 1 d . . P A 1
H2A H 0.392956 0.223315 0.767165 0.084 Uiso 0.464(8) 1 calc R U P A 1
H2B H 0.328595 0.198095 0.816629 0.084 Uiso 0.464(8) 1 calc R U P A 1
H2C H 0.439206 0.173280 0.844796 0.084 Uiso 0.464(8) 1 calc R U P A 1
C3A C 0.4290(7) 0.2482(5) 0.9801(7) 0.044(3) Uani 0.464(8) 1 d . . P A 1
H3A H 0.452232 0.208965 1.005414 0.066 Uiso 0.464(8) 1 calc R U P A 1
H3B H 0.357580 0.252354 0.964471 0.066 Uiso 0.464(8) 1 calc R U P A 1
H3C H 0.468153 0.277756 1.026586 0.066 Uiso 0.464(8) 1 calc R U P A 1
C1B C 0.4788(6) 0.3058(4) 0.9605(7) 0.051(3) Uani 0.536(8) 1 d . . P A 2
H1B H 0.472740 0.308911 1.016697 0.061 Uiso 0.536(8) 1 calc R U P A 2
C2B C 0.3933(6) 0.2119(4) 0.9353(6) 0.044(2) Uani 0.536(8) 1 d . . P A 2
H2D H 0.326542 0.202463 0.885307 0.066 Uiso 0.536(8) 1 calc R U P A 2
H2E H 0.386353 0.227407 0.989014 0.066 Uiso 0.536(8) 1 calc R U P A 2
H2F H 0.434669 0.176327 0.953704 0.066 Uiso 0.536(8) 1 calc R U P A 2
C3B C 0.4507(7) 0.2517(6) 0.8234(6) 0.062(3) Uani 0.536(8) 1 d . . P A 2
H3D H 0.506563 0.276485 0.827815 0.093 Uiso 0.536(8) 1 calc R U P A 2
H3E H 0.388189 0.264675 0.770880 0.093 Uiso 0.536(8) 1 calc R U P A 2
H3F H 0.464224 0.210842 0.813819 0.093 Uiso 0.536(8) 1 calc R U P A 2
O5W O 0.6453(2) 0.59842(15) 0.5037(2) 0.0447(7) Uani 1 1 d . . . . .
H5W H 0.688551 0.569080 0.519905 0.067 Uiso 1 1 d R U . . .
H5V H 0.685422 0.630059 0.528701 0.067 Uiso 1 1 d R U . . .
O6W O 0.0473(3) 0.16528(18) 0.2912(2) 0.0674(11) Uani 1 1 d . . . . .
H6W H 0.016040 0.181525 0.238238 0.101 Uiso 1 1 d R U . . .
H6V H 0.007540 0.140785 0.297178 0.101 Uiso 1 1 d R U . . .
O7W O 0.1284(3) 0.17003(16) 0.5257(2) 0.0580(9) Uani 1 1 d . . . . .
H7W H 0.065637 0.179863 0.472073 0.087 Uiso 1 1 d R U . . .
H7V H 0.167807 0.180791 0.495889 0.087 Uiso 1 1 d R U . . .
O8W O 0.9421(3) 0.32719(16) 1.1858(2) 0.0611(9) Uani 1 1 d . . . . .
H8W H 0.929216 0.288393 1.166145 0.092 Uiso 1 1 d R U . . .
H8V H 0.933616 0.349393 1.131244 0.092 Uiso 1 1 d R U . . .
O9W O 0.7335(3) 0.37773(17) 1.0400(3) 0.0627(9) Uani 1 1 d . . . . .
H9W H 0.761709 0.387017 0.997378 0.094 Uiso 1 1 d R U . . .
H9V H 0.670657 0.361493 0.991985 0.094 Uiso 1 1 d R U . . .
O10W O 0.8382(3) 0.54289(18) 0.5787(3) 0.0764(12) Uani 1 1 d . . . . .
H1OW H 0.860413 0.508191 0.593937 0.115 Uiso 1 1 d R U . . .
H10V H 0.888603 0.565411 0.593017 0.115 Uiso 1 1 d R U . . .
O11W O 0.2315(2) 0.19931(13) 0.4238(2) 0.0443(7) Uani 1 1 d . . . . .
H11W H 0.228375 0.239203 0.408381 0.066 Uiso 1 1 d R U . . .
H11V H 0.170568 0.190464 0.371820 0.066 Uiso 1 1 d R U . . .

loop_
_atom_site_aniso_label
_atom_site_aniso_U_11
_atom_site_aniso_U_22
_atom_site_aniso_U_33
_atom_site_aniso_U_23
_atom_site_aniso_U_13
_atom_site_aniso_U_12
Ni1 0.00978(16) 0.01872(18) 0.01570(16) 0.00049(14) 0.00482(13) -0.00037(14)
Ni2 0.00984(15) 0.01280(16) 0.01669(16) 0.00000(14) 0.00537(13) -0.00064(13)
Ni3 0.01448(17) 0.01255(16) 0.01737(17) 0.00016(14) 0.00661(14) -0.00036(14)
Ni4 0.01578(17) 0.01819(18) 0.01737(17) 0.00241(15) 0.00775(14) 0.00438(14)
O2W 0.0134(9) 0.0174(10) 0.0206(10) -0.0004(9) 0.0070(8) -0.0001(8)
O1W 0.0218(10) 0.0230(11) 0.0208(10) -0.0013(9) 0.0104(8) -0.0045(9)
O3W 0.0180(10) 0.0188(10) 0.0198(10) 0.0030(8) 0.0086(8) 0.0004(8)
O4W 0.0273(11) 0.0238(12) 0.0218(10) -0.0003(9) 0.0121(9) 0.0033(9)
O1 0.0114(9) 0.0146(9) 0.0177(9) 0.0004(8) 0.0053(8) -0.0003(7)
O2 0.0127(10) 0.0147(10) 0.0233(11) 0.0009(8) 0.0066(9) 0.0005(8)
O3 0.0151(10) 0.0202(11) 0.0248(12) 0.0075(9) 0.0057(9) 0.0029(8)
O4 0.0126(10) 0.0185(11) 0.0326(12) 0.0014(9) 0.0055(9) 0.0036(8)
N1 0.0111(11) 0.0156(11) 0.0177(11) 0.0029(9) 0.0068(9) 0.0009(9)
N2 0.0268(14) 0.0287(15) 0.0312(15) -0.0028(12) 0.0131(12) -0.0116(12)
C1 0.0153(14) 0.0227(15) 0.0292(16) 0.0077(13) 0.0106(12) 0.0029(12)
C2 0.0215(15) 0.0312(18) 0.0267(16) 0.0062(14) 0.0114(13) 0.0049(13)
C3 0.0294(18) 0.040(2) 0.0296(18) 0.0126(15) 0.0161(15) 0.0106(15)
C4 0.0327(19) 0.041(2) 0.041(2) 0.0174(17) 0.0236(17) 0.0075(16)
C5 0.0275(18) 0.0311(19) 0.046(2) 0.0127(17) 0.0190(16) -0.0025(15)
C6 0.0184(15) 0.0283(17) 0.0321(17) 0.0046(14) 0.0105(13) -0.0017(13)
C7 0.0178(14) 0.0272(17) 0.0290(16) 0.0012(13) 0.0109(13) -0.0039(12)
C8 0.0120(13) 0.0220(15) 0.0258(15) 0.0036(12) 0.0084(11) -0.0007(11)
C9 0.0138(12) 0.0214(14) 0.0240(14) 0.0012(12) 0.0098(11) -0.0010(12)
C10 0.0097(12) 0.0181(14) 0.0189(13) 0.0017(11) 0.0052(10) -0.0003(11)
C11 0.0116(13) 0.0169(14) 0.0185(13) -0.0006(11) 0.0045(11) -0.0042(11)
C12 0.0173(14) 0.0140(13) 0.0203(14) 0.0013(11) 0.0069(11) 0.0001(11)
C13 0.0146(13) 0.0150(13) 0.0168(13) 0.0016(11) 0.0070(11) 0.0001(11)
C14 0.0163(14) 0.0196(15) 0.0225(15) 0.0011(12) 0.0073(12) 0.0007(11)
C15 0.0275(17) 0.0166(15) 0.0308(17) -0.0039(13) 0.0063(14) 0.0031(13)
C16 0.0219(15) 0.0211(16) 0.0285(16) -0.0002(13) 0.0073(13) 0.0076(12)
C17 0.0190(15) 0.0178(15) 0.0271(16) -0.0030(12) 0.0034(12) -0.0034(12)
C18 0.0135(13) 0.0180(14) 0.0184(13) 0.0012(11) 0.0103(11) -0.0003(11)
C19 0.0173(15) 0.0298(18) 0.0390(19) -0.0010(15) 0.0051(14) 0.0091(14)
O5 0.0201(10) 0.0126(9) 0.0198(10) 0.0004(8) 0.0078(8) 0.0012(8)
O6 0.0104(10) 0.0154(10) 0.0200(10) 0.0002(8) 0.0046(8) -0.0015(8)
O7 0.0114(10) 0.0211(11) 0.0253(12) -0.0011(9) 0.0053(9) -0.0029(8)
O8 0.0247(12) 0.0196(11) 0.0301(12) 0.0042(9) 0.0068(10) 0.0082(9)
N3 0.0186(12) 0.0164(12) 0.0170(11) -0.0013(9) 0.0086(10) -0.0029(9)
N4 0.0359(17) 0.0365(18) 0.0426(18) -0.0089(15) 0.0153(15) -0.0246(15)
C21 0.0331(17) 0.0251(17) 0.0188(14) -0.0068(13) 0.0132(13) -0.0099(14)
C22 0.0345(19) 0.0340(19) 0.0300(17) -0.0082(15) 0.0190(15) -0.0026(15)
C23 0.045(2) 0.049(2) 0.032(2) -0.0075(18) 0.0159(18) 0.0089(19)
C24 0.070(3) 0.030(2) 0.0300(19) -0.0059(16) 0.0188(19) 0.007(2)
C25 0.071(3) 0.0263(19) 0.0284(18) -0.0057(15) 0.0195(19) -0.0131(19)
C26 0.044(2) 0.0280(18) 0.0229(16) -0.0079(14) 0.0156(15) -0.0139(16)
C27 0.0271(17) 0.0321(19) 0.0346(19) -0.0064(15) 0.0128(15) -0.0125(15)
C28 0.0237(15) 0.0240(16) 0.0214(15) -0.0072(12) 0.0105(12) -0.0096(13)
C29 0.0224(15) 0.0225(16) 0.0195(14) -0.0043(12) 0.0079(12) -0.0070(12)
C30 0.0161(13) 0.0175(14) 0.0175(13) -0.0015(12) 0.0058(11) -0.0050(11)
C31 0.0257(15) 0.0194(15) 0.0176(13) -0.0030(12) 0.0113(12) -0.0056(12)
C32 0.0320(17) 0.0153(14) 0.0203(14) -0.0009(12) 0.0137(13) -0.0003(12)
C33 0.0286(16) 0.0163(14) 0.0164(13) -0.0021(11) 0.0111(12) 0.0026(12)
C34 0.0343(18) 0.0192(15) 0.0204(15) -0.0020(12) 0.0115(13) 0.0033(13)
C35 0.042(2) 0.0187(16) 0.0259(16) 0.0050(13) 0.0146(15) 0.0078(14)
C36 0.055(2) 0.0156(15) 0.0347(19) 0.0036(14) 0.0252(18) 0.0009(15)
C37 0.0404(19) 0.0186(16) 0.0285(17) 0.0011(13) 0.0192(15) -0.0035(14)
C38 0.0156(13) 0.0181(14) 0.0131(12) -0.0023(11) 0.0059(11) -0.0039(11)
C39 0.0336(19) 0.0283(18) 0.0325(18) 0.0044(15) 0.0093(15) 0.0161(15)
O9 0.0119(9) 0.0299(11) 0.0187(10) 0.0000(9) 0.0068(8) 0.0011(9)
O10 0.0137(9) 0.0286(12) 0.0185(10) 0.0015(9) 0.0062(8) -0.0015(8)
O11 0.0196(11) 0.0613(18) 0.0194(11) 0.0085(11) 0.0046(9) -0.0026(11)
O12 0.0182(10) 0.0408(14) 0.0168(10) 0.0038(9) 0.0048(8) 0.0012(9)
N5 0.0115(11) 0.0242(13) 0.0188(12) 0.0008(10) 0.0053(9) -0.0011(10)
N6 0.0379(17) 0.0373(17) 0.0248(15) 0.0070(13) 0.0111(13) -0.0069(14)
C41 0.0209(16) 0.0228(15) 0.0248(16) -0.0034(12) 0.0123(13) -0.0058(12)
C42 0.0200(15) 0.0268(17) 0.0259(16) -0.0002(13) 0.0088(13) -0.0033(13)
C43 0.0203(16) 0.036(2) 0.040(2) -0.0031(16) 0.0115(15) 0.0008(14)
C44 0.0247(19) 0.046(2) 0.055(3) -0.0058(19) 0.0253(19) -0.0049(16)
C45 0.040(2) 0.044(2) 0.041(2) -0.0057(18) 0.0288(18) -0.0140(18)
C46 0.0331(18) 0.0296(18) 0.0276(17) -0.0017(14) 0.0159(15) -0.0074(15)
C47 0.0258(17) 0.0332(19) 0.0269(16) 0.0041(14) 0.0052(14) -0.0031(14)
C48 0.0209(16) 0.0267(16) 0.0236(16) -0.0024(13) 0.0075(13) -0.0043(13)
C49 0.0161(14) 0.0342(18) 0.0236(15) -0.0037(14) 0.0066(12) -0.0048(13)
C50 0.0120(13) 0.0333(18) 0.0200(14) 0.0027(12) 0.0059(11) 0.0005(12)
C51 0.0125(12) 0.0242(15) 0.0210(14) 0.0031(12) 0.0062(11) -0.0001(12)
C52 0.0162(13) 0.0201(15) 0.0219(14) 0.0020(12) 0.0094(11) -0.0001(11)
C53 0.0161(13) 0.0167(13) 0.0203(13) 0.0015(12) 0.0083(11) -0.0017(11)
C54 0.0150(13) 0.0216(15) 0.0213(14) 0.0033(12) 0.0072(11) -0.0024(12)
C55 0.0273(15) 0.0237(16) 0.0194(14) 0.0019(12) 0.0120(12) -0.0027(13)
C56 0.0247(16) 0.0271(17) 0.0279(16) 0.0002(13) 0.0174(13) -0.0011(13)
C57 0.0175(14) 0.0249(16) 0.0266(15) 0.0046(13) 0.0107(12) 0.0013(12)
C58 0.0178(14) 0.0311(18) 0.0204(14) 0.0013(13) 0.0068(11) -0.0013(13)
C59 0.0241(16) 0.060(3) 0.0187(15) 0.0056(16) 0.0046(13) 0.0011(16)
O13 0.0167(10) 0.0204(11) 0.0196(10) 0.0023(8) 0.0091(8) 0.0030(8)
O14 0.0229(11) 0.0358(13) 0.0214(10) 0.0022(10) 0.0104(9) 0.0070(10)
O15 0.0317(13) 0.0618(18) 0.0270(12) 0.0083(13) 0.0189(11) 0.0116(13)
O16 0.0249(11) 0.0248(12) 0.0301(12) -0.0007(9) 0.0187(10) 0.0004(9)
N7 0.0171(12) 0.0178(13) 0.0215(12) 0.0030(10) 0.0090(10) 0.0039(9)
N8 0.077(3) 0.046(2) 0.056(2) -0.0216(19) 0.051(2) -0.028(2)
C61 0.0278(18) 0.0360(19) 0.0248(17) 0.0006(14) 0.0169(14) -0.0085(14)
C62 0.0198(16) 0.047(2) 0.0297(17) 0.0025(16) 0.0116(14) -0.0031(14)
C63 0.0208(17) 0.073(3) 0.047(2) 0.013(2) 0.0142(17) -0.0009(19)
C64 0.030(2) 0.101(4) 0.036(2) 0.010(3) 0.0109(18) -0.018(3)
C65 0.054(3) 0.089(4) 0.026(2) -0.011(2) 0.0189(19) -0.049(3)
C66 0.057(3) 0.048(2) 0.036(2) -0.0093(18) 0.035(2) -0.023(2)
C67 0.067(3) 0.0288(19) 0.073(3) 0.009(2) 0.060(3) 0.003(2)
C68 0.0320(18) 0.0291(18) 0.0381(19) 0.0073(15) 0.0256(16) -0.0004(14)
C69 0.0215(17) 0.037(2) 0.037(2) 0.0148(16) 0.0160(15) 0.0039(14)
C70 0.0145(13) 0.0327(17) 0.0260(15) 0.0085(14) 0.0110(12) 0.0074(13)
C71 0.0166(13) 0.0134(13) 0.0222(14) 0.0003(12) 0.0065(11) 0.0022(11)
C72 0.0194(14) 0.0155(13) 0.0206(13) 0.0009(12) 0.0079(11) -0.0025(12)
C73 0.0205(14) 0.0122(14) 0.0190(13) -0.0012(10) 0.0095(11) -0.0048(10)
C74 0.0231(14) 0.0174(14) 0.0272(15) -0.0052(12) 0.0138(12) -0.0068(12)
C75 0.0316(17) 0.0307(19) 0.0251(15) -0.0089(13) 0.0186(14) -0.0106(14)
C76 0.0317(18) 0.040(2) 0.0184(14) -0.0041(15) 0.0097(13) -0.0125(16)
C77 0.0224(15) 0.0262(16) 0.0196(14) -0.0012(12) 0.0054(12) -0.0065(13)
C78 0.0236(15) 0.0328(17) 0.0231(14) 0.0110(14) 0.0130(12) 0.0106(14)
C79 0.036(2) 0.055(3) 0.041(2) 0.0025(19) 0.0288(18) 0.0072(18)
O17 0.0295(13) 0.0402(14) 0.0205(11) -0.0023(10) 0.0063(10) -0.0103(11)
C81 0.0341(19) 0.0367(19) 0.0194(16) -0.0067(14) 0.0139(14) -0.0150(15)
N17 0.0306(15) 0.0377(17) 0.0195(13) -0.0058(12) 0.0104(12) -0.0163(13)
C82 0.046(2) 0.038(2) 0.0275(17) -0.0106(16) 0.0150(16) -0.0188(18)
C83 0.0294(19) 0.054(2) 0.032(2) -0.0132(18) 0.0152(16) -0.0171(17)
O18 0.0373(15) 0.0402(16) 0.0465(16) -0.0146(13) 0.0163(13) 0.0042(12)
C84 0.044(2) 0.034(2) 0.036(2) -0.0087(16) 0.0206(18) -0.0007(17)
N18 0.0419(18) 0.0382(18) 0.0362(17) -0.0067(14) 0.0194(15) 0.0056(15)
C85 0.058(3) 0.058(3) 0.040(2) -0.001(2) 0.015(2) 0.020(2)
C86 0.055(3) 0.055(3) 0.078(4) -0.036(3) 0.015(3) 0.013(2)
O19 0.0426(16) 0.0361(15) 0.0360(15) 0.0074(12) 0.0056(12) -0.0081(12)
C87 0.0260(16) 0.0304(18) 0.0289(17) -0.0042(15) 0.0090(14) -0.0047(14)
N19 0.0259(13) 0.0229(14) 0.0294(14) -0.0051(12) 0.0123(11) -0.0050(12)
C88 0.0307(18) 0.038(2) 0.0311(17) -0.0064(15) 0.0111(15) -0.0123(15)
C89 0.0321(18) 0.0244(17) 0.046(2) -0.0002(16) 0.0150(16) -0.0003(15)
O20 0.0383(17) 0.056(2) 0.059(2) 0.0056(16) 0.0132(15) -0.0040(15)
C90 0.038(2) 0.046(3) 0.057(3) 0.005(2) 0.015(2) 0.0019(19)
N20 0.0380(19) 0.055(2) 0.0412(19) -0.0003(17) 0.0174(16) 0.0112(16)
C91 0.069(4) 0.114(6) 0.063(4) 0.037(4) 0.013(3) 0.001(4)
C92 0.034(2) 0.075(4) 0.062(3) -0.009(3) 0.008(2) 0.007(2)
O21 0.057(2) 0.054(2) 0.075(2) 0.0281(19) 0.0311(19) 0.0008(17)
N21 0.0370(18) 0.049(2) 0.051(2) 0.0190(18) 0.0234(16) 0.0102(16)
C1A 0.051(5) 0.040(5) 0.029(4) 0.006(4) 0.019(4) 0.002(4)
C2A 0.045(6) 0.059(7) 0.049(6) -0.009(5) 0.009(5) -0.006(5)
C3A 0.038(5) 0.052(6) 0.049(6) 0.026(5) 0.026(4) 0.010(5)
C1B 0.035(4) 0.061(6) 0.058(5) 0.036(5) 0.023(4) 0.013(4)
C2B 0.030(4) 0.048(5) 0.049(5) 0.011(4) 0.014(4) -0.002(4)
C3B 0.041(5) 0.104(9) 0.047(5) 0.020(5) 0.026(4) 0.018(5)
O5W 0.0359(15) 0.0506(17) 0.0562(18) -0.0094(15) 0.0282(14) -0.0110(14)
O6W 0.058(2) 0.088(3) 0.0423(18) 0.0106(18) 0.0098(16) -0.028(2)
O7W 0.076(2) 0.061(2) 0.0471(18) -0.0145(16) 0.0364(17) -0.0378(18)
O8W 0.086(3) 0.0510(19) 0.056(2) -0.0104(16) 0.041(2) -0.0250(19)
O9W 0.069(2) 0.069(2) 0.054(2) 0.0036(18) 0.0304(18) -0.0103(19)
O10W 0.072(3) 0.053(2) 0.102(3) 0.012(2) 0.037(2) 0.0008(19)
O11W 0.0325(14) 0.0416(16) 0.0589(19) 0.0117(14) 0.0205(14) 0.0003(12)

loop_
_atom_type_symbol
_atom_type_description
_atom_type_scat_dispersion_real
_atom_type_scat_dispersion_imag
_atom_type_scat_source
C C 0.0033 0.0016 'International Tables Vol C Tables 4.2.6.8 and 6.1.1.4'
H H 0.0000 0.0000 'International Tables Vol C Tables 4.2.6.8 and 6.1.1.4'
N N 0.0061 0.0033 'International Tables Vol C Tables 4.2.6.8 and 6.1.1.4'
Ni Ni 0.3393 1.1124 'International Tables Vol C Tables 4.2.6.8 and 6.1.1.4'
O O 0.0106 0.0060 'International Tables Vol C Tables 4.2.6.8 and 6.1.1.4'

loop_
_geom_angle_atom_site_label_1
_geom_angle_atom_site_label_2
_geom_angle_atom_site_label_3
_geom_angle
_geom_angle_site_symmetry_1
_geom_angle_site_symmetry_3
_geom_angle_publ_flag
N5 Ni1 O9 91.64(9) . . ?
N5 Ni1 O10 81.32(9) . . ?
O9 Ni1 O10 172.51(8) . . ?
N5 Ni1 O1 163.52(10) . . ?
O9 Ni1 O1 88.28(8) . . ?
O10 Ni1 O1 97.74(8) . . ?
N5 Ni1 O7 90.11(10) . . ?
O9 Ni1 O7 90.37(9) . . ?
O10 Ni1 O7 92.20(9) . . ?
O1 Ni1 O7 106.37(8) . . ?
N5 Ni1 O4 89.53(10) . . ?
O9 Ni1 O4 93.28(9) . . ?
O10 Ni1 O4 84.14(9) . . ?
O1 Ni1 O4 74.03(8) . . ?
O7 Ni1 O4 176.34(9) . . ?
O1 Ni2 N1 96.78(9) . . ?
O1 Ni2 O6 103.55(8) . . ?
N1 Ni2 O6 159.35(9) . . ?
O1 Ni2 O2 175.14(9) . . ?
N1 Ni2 O2 80.82(9) . . ?
O6 Ni2 O2 78.64(8) . . ?
O1 Ni2 O1W 93.56(9) . . ?
N1 Ni2 O1W 92.37(9) . . ?
O6 Ni2 O1W 90.02(9) . . ?
O2 Ni2 O1W 90.77(9) . . ?
O1 Ni2 O2W 87.11(8) . . ?
N1 Ni2 O2W 89.78(9) . . ?
O6 Ni2 O2W 87.64(8) . . ?
O2 Ni2 O2W 88.65(8) . . ?
O1W Ni2 O2W 177.65(9) . . ?
O5 Ni3 N3 98.30(10) . . ?
O5 Ni3 O2 101.43(9) . . ?
N3 Ni3 O2 159.24(9) . . ?
O5 Ni3 O6 178.65(9) . . ?
N3 Ni3 O6 80.71(9) . . ?
O2 Ni3 O6 79.45(8) . . ?
O5 Ni3 O4W 89.93(9) . . ?
N3 Ni3 O4W 96.99(10) . . ?
O2 Ni3 O4W 89.44(9) . . ?
O6 Ni3 O4W 91.10(9) . . ?
O5 Ni3 O3W 87.16(8) . . ?
N3 Ni3 O3W 89.23(9) . . ?
O2 Ni3 O3W 85.39(8) . . ?
O6 Ni3 O3W 91.91(8) . . ?
O4W Ni3 O3W 173.46(9) . . ?
O13 Ni4 N7 90.75(9) . . ?
O13 Ni4 O14 171.46(9) . . ?
N7 Ni4 O14 81.01(10) . . ?
O13 Ni4 O5 88.75(8) . . ?
N7 Ni4 O5 164.47(9) . . ?
O14 Ni4 O5 99.79(9) . . ?
O13 Ni4 O3 91.03(9) . . ?
N7 Ni4 O3 89.13(9) . . ?
O14 Ni4 O3 86.65(9) . . ?
O5 Ni4 O3 106.41(8) . . ?
O13 Ni4 O8 95.34(9) . . ?
N7 Ni4 O8 90.97(9) . . ?
O14 Ni4 O8 87.08(10) . . ?
O5 Ni4 O8 73.62(8) . . ?
O3 Ni4 O8 173.63(9) . . ?
Ni2 O2W H2W 112.2 . . ?
Ni2 O2W H2V 111.2 . . ?
H2W O2W H2V 100.5 . . ?
Ni2 O1W H1W 119.6 . . ?
Ni2 O1W H1V 114.9 . . ?
H1W O1W H1V 114.8 . . ?
Ni3 O3W H3W 115.5 . . ?
Ni3 O3W H3V 103.2 . . ?
H3W O3W H3V 107.1 . . ?
Ni3 O4W H4W 113.5 . . ?
Ni3 O4W H4V 121.3 . . ?
H4W O4W H4V 111.3 . . ?
C13 O1 Ni2 120.23(17) . . ?
C13 O1 Ni1 116.15(17) . . ?
Ni2 O1 Ni1 114.80(10) . . ?
C18 O2 Ni3 140.9(2) . . ?
C18 O2 Ni2 116.14(19) . . ?
Ni3 O2 Ni2 101.07(9) . . ?
C18 O3 Ni4 128.1(2) . . ?
C14 O4 C19 117.9(3) . . ?
C14 O4 Ni1 113.09(17) . . ?
C19 O4 Ni1 128.8(2) . . ?
C11 N1 C10 121.2(2) . . ?
C11 N1 Ni2 122.5(2) . . ?
C10 N1 Ni2 114.87(18) . . ?
C6 N2 C7 109.0(3) . . ?
C6 N2 H2N 125.5 . . ?
C7 N2 H2N 125.5 . . ?
C2 C1 C6 119.4(3) . . ?
C2 C1 C8 133.3(3) . . ?
C6 C1 C8 107.3(3) . . ?
C3 C2 C1 118.8(3) . . ?
C3 C2 H2 120.6 . . ?
C1 C2 H2 120.6 . . ?
C2 C3 C4 120.7(4) . . ?
C2 C3 H3 119.6 . . ?
C4 C3 H3 119.6 . . ?
C5 C4 C3 121.6(3) . . ?
C5 C4 H4 119.2 . . ?
C3 C4 H4 119.2 . . ?
C4 C5 C6 117.9(3) . . ?
C4 C5 H5 121.1 . . ?
C6 C5 H5 121.1 . . ?
N2 C6 C5 130.9(3) . . ?
N2 C6 C1 107.5(3) . . ?
C5 C6 C1 121.6(3) . . ?
C8 C7 N2 110.4(3) . . ?
C8 C7 H7 124.8 . . ?
N2 C7 H7 124.8 . . ?
C7 C8 C1 105.9(3) . . ?
C7 C8 C9 128.7(3) . . ?
C1 C8 C9 125.1(3) . . ?
C8 C9 C10 114.3(3) . . ?
C8 C9 H9A 108.7 . . ?
C10 C9 H9A 108.7 . . ?
C8 C9 H9B 108.7 . . ?
C10 C9 H9B 108.7 . . ?
H9A C9 H9B 107.6 . . ?
N1 C10 C9 111.4(2) . . ?
N1 C10 C18 108.2(2) . . ?
C9 C10 C18 107.0(2) . . ?
N1 C10 H10 110.1 . . ?
C9 C10 H10 110.1 . . ?
C18 C10 H10 110.1 . . ?
N1 C11 C12 125.1(3) . . ?
N1 C11 H11 117.5 . . ?
C12 C11 H11 117.5 . . ?
C17 C12 C13 119.4(3) . . ?
C17 C12 C11 114.5(3) . . ?
C13 C12 C11 126.1(3) . . ?
O1 C13 C14 117.9(3) . . ?
O1 C13 C12 126.1(3) . . ?
C14 C13 C12 116.0(3) . . ?
C16 C14 O4 123.7(3) . . ?
C16 C14 C13 123.6(3) . . ?
O4 C14 C13 112.7(3) . . ?
C17 C15 C16 119.3(3) . . ?
C17 C15 H15 120.4 . . ?
C16 C15 H15 120.4 . . ?
C14 C16 C15 119.5(3) . . ?
C14 C16 H16 120.3 . . ?
C15 C16 H16 120.3 . . ?
C15 C17 C12 122.1(3) . . ?
C15 C17 H17 118.9 . . ?
C12 C17 H17 118.9 . . ?
O3 C18 O2 125.2(3) . . ?
O3 C18 C10 118.8(2) . . ?
O2 C18 C10 115.9(2) . . ?
O4 C19 H19A 109.5 . . ?
O4 C19 H19B 109.5 . . ?
H19A C19 H19B 109.5 . . ?
O4 C19 H19C 109.5 . . ?
H19A C19 H19C 109.5 . . ?
H19B C19 H19C 109.5 . . ?
C33 O5 Ni3 120.36(19) . . ?
C33 O5 Ni4 116.71(18) . . ?
Ni3 O5 Ni4 116.37(10) . . ?
C38 O6 Ni3 117.15(18) . . ?
C38 O6 Ni2 139.39(19) . . ?
Ni3 O6 Ni2 100.41(9) . . ?
C38 O7 Ni1 128.41(19) . . ?
C34 O8 C39 117.5(3) . . ?
C34 O8 Ni4 112.63(18) . . ?
C39 O8 Ni4 128.8(2) . . ?
C31 N3 C30 121.2(3) . . ?
C31 N3 Ni3 122.0(2) . . ?
C30 N3 Ni3 116.05(19) . . ?
C26 N4 C27 109.4(3) . . ?
C26 N4 H4N 125.3 . . ?
C27 N4 H4N 125.3 . . ?
C22 C21 C26 118.4(3) . . ?
C22 C21 C28 134.3(3) . . ?
C26 C21 C28 107.2(3) . . ?
C23 C22 C21 118.5(4) . . ?
C23 C22 H22 120.7 . . ?
C21 C22 H22 120.7 . . ?
C22 C23 C24 121.9(4) . . ?
C22 C23 H23 119.0 . . ?
C24 C23 H23 119.0 . . ?
C25 C24 C23 120.9(4) . . ?
C25 C24 H24 119.5 . . ?
C23 C24 H24 119.5 . . ?
C24 C25 C26 117.9(4) . . ?
C24 C25 H25 121.1 . . ?
C26 C25 H25 121.1 . . ?
N4 C26 C25 130.3(4) . . ?
N4 C26 C21 107.4(3) . . ?
C25 C26 C21 122.3(4) . . ?
C28 C27 N4 110.0(3) . . ?
C28 C27 H27 125.0 . . ?
N4 C27 H27 125.0 . . ?
C27 C28 C21 106.0(3) . . ?
C27 C28 C29 125.7(3) . . ?
C21 C28 C29 128.3(3) . . ?
C28 C29 C30 114.5(3) . . ?
C28 C29 H29A 108.6 . . ?
C30 C29 H29A 108.6 . . ?
C28 C29 H29B 108.6 . . ?
C30 C29 H29B 108.6 . . ?
H29A C29 H29B 107.6 . . ?
N3 C30 C38 108.7(2) . . ?
N3 C30 C29 111.3(2) . . ?
C38 C30 C29 108.1(2) . . ?
N3 C30 H30 109.5 . . ?
C38 C30 H30 109.5 . . ?
C29 C30 H30 109.5 . . ?
N3 C31 C32 125.5(3) . . ?
N3 C31 H31 117.3 . . ?
C32 C31 H31 117.3 . . ?
C37 C32 C33 118.8(3) . . ?
C37 C32 C31 114.6(3) . . ?
C33 C32 C31 126.6(3) . . ?
O5 C33 C34 117.0(3) . . ?
O5 C33 C32 125.8(3) . . ?
C34 C33 C32 117.3(3) . . ?
C35 C34 O8 124.0(3) . . ?
C35 C34 C33 122.8(3) . . ?
O8 C34 C33 113.2(3) . . ?
C34 C35 C36 119.2(3) . . ?
C34 C35 H35 120.4 . . ?
C36 C35 H35 120.4 . . ?
C37 C36 C35 120.0(3) . . ?
C37 C36 H36 120.0 . . ?
C35 C36 H36 120.0 . . ?
C36 C37 C32 121.8(3) . . ?
C36 C37 H37 119.1 . . ?
C32 C37 H37 119.1 . . ?
O7 C38 O6 124.4(3) . . ?
O7 C38 C30 119.9(2) . . ?
O6 C38 C30 115.7(3) . . ?
O8 C39 H39A 109.5 . . ?
O8 C39 H39B 109.5 . . ?
H39A C39 H39B 109.5 . . ?
O8 C39 H39C 109.5 . . ?
H39A C39 H39C 109.5 . . ?
H39B C39 H39C 109.5 . . ?
C53 O9 Ni1 125.95(18) . . ?
C58 O10 Ni1 114.05(19) . . ?
C54 O12 C59 117.0(3) . . ?
C51 N5 C50 119.6(2) . . ?
C51 N5 Ni1 125.8(2) . . ?
C50 N5 Ni1 114.16(18) . . ?
C47 N6 C46 108.8(3) . . ?
C47 N6 H6N 125.6 . . ?
C46 N6 H6N 125.6 . . ?
C42 C41 C46 118.8(3) . . ?
C42 C41 C48 133.6(3) . . ?
C46 C41 C48 107.6(3) . . ?
C43 C42 C41 119.0(3) . . ?
C43 C42 H42 120.5 . . ?
C41 C42 H42 120.5 . . ?
C42 C43 C44 121.0(4) . . ?
C42 C43 H43 119.5 . . ?
C44 C43 H43 119.5 . . ?
C45 C44 C43 121.6(3) . . ?
C45 C44 H44 119.2 . . ?
C43 C44 H44 119.2 . . ?
C44 C45 C46 117.3(3) . . ?
C44 C45 H45 121.3 . . ?
C46 C45 H45 121.3 . . ?
N6 C46 C45 130.7(3) . . ?
N6 C46 C41 107.0(3) . . ?
C45 C46 C41 122.3(3) . . ?
C48 C47 N6 110.3(3) . . ?
C48 C47 H47 124.9 . . ?
N6 C47 H47 124.9 . . ?
C47 C48 C41 106.3(3) . . ?
C47 C48 C49 126.1(3) . . ?
C41 C48 C49 127.3(3) . . ?
C48 C49 C50 112.4(3) . . ?
C48 C49 H49A 109.1 . . ?
C50 C49 H49A 109.1 . . ?
C48 C49 H49B 109.1 . . ?
C50 C49 H49B 109.1 . . ?
H49A C49 H49B 107.9 . . ?
N5 C50 C58 108.3(2) . . ?
N5 C50 C49 109.9(3) . . ?
C58 C50 C49 109.0(3) . . ?
N5 C50 H50 109.9 . . ?
C58 C50 H50 109.9 . . ?
C49 C50 H50 109.9 . . ?
N5 C51 C52 125.2(3) . . ?
N5 C51 H51 117.4 . . ?
C52 C51 H51 117.4 . . ?
C53 C52 C57 120.3(3) . . ?
C53 C52 C51 123.8(3) . . ?
C57 C52 C51 115.9(3) . . ?
O9 C53 C52 124.9(3) . . ?
O9 C53 C54 118.5(2) . . ?
C52 C53 C54 116.5(3) . . ?
O12 C54 C55 124.5(3) . . ?
O12 C54 C53 113.5(3) . . ?
C55 C54 C53 122.0(3) . . ?
C54 C55 C56 120.2(3) . . ?
C54 C55 H55 119.9 . . ?
C56 C55 H55 119.9 . . ?
C57 C56 C55 119.4(3) . . ?
C57 C56 H56 120.3 . . ?
C55 C56 H56 120.3 . . ?
C56 C57 C52 121.3(3) . . ?
C56 C57 H57 119.4 . . ?
C52 C57 H57 119.4 . . ?
O11 C58 O10 125.0(3) . . ?
O11 C58 C50 117.7(3) . . ?
O10 C58 C50 117.3(3) . . ?
O12 C59 H59A 109.5 . . ?
O12 C59 H59B 109.5 . . ?
H59A C59 H59B 109.5 . . ?
O12 C59 H59C 109.5 . . ?
H59A C59 H59C 109.5 . . ?
H59B C59 H59C 109.5 . . ?
C73 O13 Ni4 125.19(18) . . ?
C78 O14 Ni4 115.1(2) . . ?
C74 O16 C79 117.0(3) . . ?
C71 N7 C70 120.7(3) . . ?
C71 N7 Ni4 124.1(2) . . ?
C70 N7 Ni4 114.19(19) . . ?
C66 N8 C67 108.6(4) . . ?
C66 N8 H8N 125.7 . . ?
C67 N8 H8N 125.7 . . ?
C62 C61 C66 118.1(4) . . ?
C62 C61 C68 134.2(3) . . ?
C66 C61 C68 107.7(4) . . ?
C63 C62 C61 118.8(4) . . ?
C63 C62 H62 120.6 . . ?
C61 C62 H62 120.6 . . ?
C64 C63 C62 121.8(5) . . ?
C64 C63 H63 119.1 . . ?
C62 C63 H63 119.1 . . ?
C65 C64 C63 121.6(4) . . ?
C65 C64 H64 119.2 . . ?
C63 C64 H64 119.2 . . ?
C64 C65 C66 118.0(4) . . ?
C64 C65 H65 121.0 . . ?
C66 C65 H65 121.0 . . ?
N8 C66 C61 108.0(4) . . ?
N8 C66 C65 130.3(4) . . ?
C61 C66 C65 121.7(4) . . ?
N8 C67 C68 111.6(4) . . ?
N8 C67 H67 124.2 . . ?
C68 C67 H67 124.2 . . ?
C67 C68 C61 104.1(4) . . ?
C67 C68 C69 128.5(4) . . ?
C61 C68 C69 126.8(3) . . ?
C68 C69 C70 115.9(3) . . ?
C68 C69 H69A 108.3 . . ?
C70 C69 H69A 108.3 . . ?
C68 C69 H69B 108.3 . . ?
C70 C69 H69B 108.3 . . ?
H69A C69 H69B 107.4 . . ?
N7 C70 C78 108.2(2) . . ?
N7 C70 C69 111.7(3) . . ?
C78 C70 C69 108.2(3) . . ?
N7 C70 H70 109.6 . . ?
C78 C70 H70 109.6 . . ?
C69 C70 H70 109.6 . . ?
N7 C71 C72 125.3(3) . . ?
N7 C71 H71 117.4 . . ?
C72 C71 H71 117.4 . . ?
C77 C72 C73 119.5(3) . . ?
C77 C72 C71 117.3(3) . . ?
C73 C72 C71 122.9(3) . . ?
O13 C73 C72 125.0(3) . . ?
O13 C73 C74 118.2(3) . . ?
C72 C73 C74 116.7(3) . . ?
O16 C74 C75 125.5(3) . . ?
O16 C74 C73 112.6(3) . . ?
C75 C74 C73 121.9(3) . . ?
C74 C75 C76 120.2(3) . . ?
C74 C75 H75 119.9 . . ?
C76 C75 H75 119.9 . . ?
C77 C76 C75 119.5(3) . . ?
C77 C76 H76 120.2 . . ?
C75 C76 H76 120.2 . . ?
C76 C77 C72 121.7(3) . . ?
C76 C77 H77 119.2 . . ?
C72 C77 H77 119.2 . . ?
O14 C78 O15 124.5(3) . . ?
O14 C78 C70 119.2(3) . . ?
O15 C78 C70 116.3(3) . . ?
O16 C79 H79A 109.5 . . ?
O16 C79 H79B 109.5 . . ?
H79A C79 H79B 109.5 . . ?
O16 C79 H79C 109.5 . . ?
H79A C79 H79C 109.5 . . ?
H79B C79 H79C 109.5 . . ?
O17 C81 N17 125.0(4) . . ?
O17 C81 H81 117.5 . . ?
N17 C81 H81 117.5 . . ?
C81 N17 C82 121.4(3) . . ?
C81 N17 C83 120.7(3) . . ?
C82 N17 C83 117.9(3) . . ?
N17 C82 H82A 109.5 . . ?
N17 C82 H82B 109.5 . . ?
H82A C82 H82B 109.5 . . ?
N17 C82 H82C 109.5 . . ?
H82A C82 H82C 109.5 . . ?
H82B C82 H82C 109.5 . . ?
N17 C83 H83A 109.5 . . ?
N17 C83 H83B 109.5 . . ?
H83A C83 H83B 109.5 . . ?
N17 C83 H83C 109.5 . . ?
H83A C83 H83C 109.5 . . ?
H83B C83 H83C 109.5 . . ?
O18 C84 N18 125.1(4) . . ?
O18 C84 H84 117.5 . . ?
N18 C84 H84 117.5 . . ?
C84 N18 C86 121.1(4) . . ?
C84 N18 C85 122.3(4) . . ?
C86 N18 C85 116.7(4) . . ?
N18 C85 H85A 109.5 . . ?
N18 C85 H85B 109.5 . . ?
H85A C85 H85B 109.5 . . ?
N18 C85 H85C 109.5 . . ?
H85A C85 H85C 109.5 . . ?
H85B C85 H85C 109.5 . . ?
N18 C86 H86A 109.5 . . ?
N18 C86 H86B 109.5 . . ?
H86A C86 H86B 109.5 . . ?
N18 C86 H86C 109.5 . . ?
H86A C86 H86C 109.5 . . ?
H86B C86 H86C 109.5 . . ?
O19 C87 N19 124.5(3) . . ?
O19 C87 H87 117.7 . . ?
N19 C87 H87 117.7 . . ?
C87 N19 C88 121.5(3) . . ?
C87 N19 C89 121.2(3) . . ?
C88 N19 C89 117.2(3) . . ?
N19 C88 H88A 109.5 . . ?
N19 C88 H88B 109.5 . . ?
H88A C88 H88B 109.5 . . ?
N19 C88 H88C 109.5 . . ?
H88A C88 H88C 109.5 . . ?
H88B C88 H88C 109.5 . . ?
N19 C89 H89A 109.5 . . ?
N19 C89 H89B 109.5 . . ?
H89A C89 H89B 109.5 . . ?
N19 C89 H89C 109.5 . . ?
H89A C89 H89C 109.5 . . ?
H89B C89 H89C 109.5 . . ?
O20 C90 N20 126.0(5) . . ?
O20 C90 H90 117.0 . . ?
N20 C90 H90 117.0 . . ?
C90 N20 C91 121.1(5) . . ?
C90 N20 C92 121.9(4) . . ?
C91 N20 C92 116.9(4) . . ?
N20 C91 H91A 109.5 . . ?
N20 C91 H91B 109.5 . . ?
H91A C91 H91B 109.5 . . ?
N20 C91 H91C 109.5 . . ?
H91A C91 H91C 109.5 . . ?
H91B C91 H91C 109.5 . . ?
N20 C92 H92A 109.5 . . ?
N20 C92 H92B 109.5 . . ?
H92A C92 H92B 109.5 . . ?
N20 C92 H92C 109.5 . . ?
H92A C92 H92C 109.5 . . ?
H92B C92 H92C 109.5 . . ?
C1A N21 C3A 128.6(7) . . ?
C3B N21 C1B 120.5(7) . . ?
C3B N21 C2B 124.6(8) . . ?
C1B N21 C2B 114.9(6) . . ?
C1A N21 C2A 114.0(7) . . ?
C3A N21 C2A 116.8(7) . . ?
O21 C1A N21 119.2(7) . . ?
O21 C1A H1A 120.4 . . ?
N21 C1A H1A 120.4 . . ?
N21 C2A H2A 109.5 . . ?
N21 C2A H2B 109.5 . . ?
H2A C2A H2B 109.5 . . ?
N21 C2A H2C 109.5 . . ?
H2A C2A H2C 109.5 . . ?
H2B C2A H2C 109.5 . . ?
N21 C3A H3A 109.5 . . ?
N21 C3A H3B 109.5 . . ?
H3A C3A H3B 109.5 . . ?
N21 C3A H3C 109.5 . . ?
H3A C3A H3C 109.5 . . ?
H3B C3A H3C 109.5 . . ?
O21 C1B N21 118.5(8) . . ?
O21 C1B H1B 120.8 . . ?
N21 C1B H1B 120.8 . . ?
N21 C2B H2D 109.5 . . ?
N21 C2B H2E 109.5 . . ?
H2D C2B H2E 109.5 . . ?
N21 C2B H2F 109.5 . . ?
H2D C2B H2F 109.5 . . ?
H2E C2B H2F 109.5 . . ?
N21 C3B H3D 109.5 . . ?
N21 C3B H3E 109.5 . . ?
H3D C3B H3E 109.5 . . ?
N21 C3B H3F 109.5 . . ?
H3D C3B H3F 109.5 . . ?
H3E C3B H3F 109.5 . . ?
H5W O5W H5V 103.0 . . ?
H6W O6W H6V 107.7 . . ?
H7W O7W H7V 93.4 . . ?
H8W O8W H8V 105.5 . . ?
H9W O9W H9V 95.0 . . ?
H1OW O10W H10V 107.7 . . ?
H11W O11W H11V 93.4 . . ?

loop_
_geom_bond_atom_site_label_1
_geom_bond_atom_site_label_2
_geom_bond_distance
_geom_bond_site_symmetry_2
_geom_bond_publ_flag
Ni1 N5 1.986(2) . ?
Ni1 O9 1.992(2) . ?
Ni1 O10 2.067(2) . ?
Ni1 O1 2.083(2) . ?
Ni1 O7 2.129(2) . ?
Ni1 O4 2.199(2) . ?
Ni2 O1 1.978(2) . ?
Ni2 N1 1.980(2) . ?
Ni2 O6 2.047(2) . ?
Ni2 O2 2.053(2) . ?
Ni2 O1W 2.064(2) . ?
Ni2 O2W 2.099(2) . ?
Ni3 O5 1.961(2) . ?
Ni3 N3 1.970(2) . ?
Ni3 O2 2.020(2) . ?
Ni3 O6 2.045(2) . ?
Ni3 O4W 2.077(2) . ?
Ni3 O3W 2.181(2) . ?
Ni4 O13 1.986(2) . ?
Ni4 N7 1.999(3) . ?
Ni4 O14 2.048(2) . ?
Ni4 O5 2.072(2) . ?
Ni4 O3 2.083(2) . ?
Ni4 O8 2.212(2) . ?
O2W H2W 0.8709 . ?
O2W H2V 0.9601 . ?
O1W H1W 0.8658 . ?
O1W H1V 0.8773 . ?
O3W H3W 0.8094 . ?
O3W H3V 0.8436 . ?
O4W H4W 0.8151 . ?
O4W H4V 0.9557 . ?
O1 C13 1.331(4) . ?
O2 C18 1.267(4) . ?
O3 C18 1.237(4) . ?
O4 C14 1.390(4) . ?
O4 C19 1.431(4) . ?
N1 C11 1.278(4) . ?
N1 C10 1.469(3) . ?
N2 C6 1.365(5) . ?
N2 C7 1.379(4) . ?
N2 H2N 0.8800 . ?
C1 C2 1.398(5) . ?
C1 C6 1.408(5) . ?
C1 C8 1.442(4) . ?
C2 C3 1.393(5) . ?
C2 H2 0.9500 . ?
C3 C4 1.401(6) . ?
C3 H3 0.9500 . ?
C4 C5 1.371(6) . ?
C4 H4 0.9500 . ?
C5 C6 1.402(5) . ?
C5 H5 0.9500 . ?
C7 C8 1.358(5) . ?
C7 H7 0.9500 . ?
C8 C9 1.499(4) . ?
C9 C10 1.542(4) . ?
C9 H9A 0.9900 . ?
C9 H9B 0.9900 . ?
C10 C18 1.543(4) . ?
C10 H10 1.0000 . ?
C11 C12 1.456(4) . ?
C11 H11 0.9500 . ?
C12 C17 1.415(4) . ?
C12 C13 1.423(4) . ?
C13 C14 1.419(4) . ?
C14 C16 1.372(5) . ?
C15 C17 1.371(5) . ?
C15 C16 1.396(5) . ?
C15 H15 0.9500 . ?
C16 H16 0.9500 . ?
C17 H17 0.9500 . ?
C19 H19A 0.9800 . ?
C19 H19B 0.9800 . ?
C19 H19C 0.9800 . ?
O5 C33 1.341(4) . ?
O6 C38 1.275(4) . ?
O7 C38 1.240(4) . ?
O8 C34 1.390(4) . ?
O8 C39 1.435(4) . ?
N3 C31 1.275(4) . ?
N3 C30 1.468(4) . ?
N4 C26 1.361(5) . ?
N4 C27 1.376(5) . ?
N4 H4N 0.8800 . ?
C21 C22 1.409(5) . ?
C21 C26 1.416(5) . ?
C21 C28 1.437(5) . ?
C22 C23 1.381(6) . ?
C22 H22 0.9500 . ?
C23 C24 1.395(7) . ?
C23 H23 0.9500 . ?
C24 C25 1.375(7) . ?
C24 H24 0.9500 . ?
C25 C26 1.393(6) . ?
C25 H25 0.9500 . ?
C27 C28 1.369(5) . ?
C27 H27 0.9500 . ?
C28 C29 1.501(4) . ?
C29 C30 1.556(4) . ?
C29 H29A 0.9900 . ?
C29 H29B 0.9900 . ?
C30 C38 1.546(4) . ?
C30 H30 1.0000 . ?
C31 C32 1.452(5) . ?
C31 H31 0.9500 . ?
C32 C37 1.417(4) . ?
C32 C33 1.420(5) . ?
C33 C34 1.413(5) . ?
C34 C35 1.378(5) . ?
C35 C36 1.394(6) . ?
C35 H35 0.9500 . ?
C36 C37 1.369(5) . ?
C36 H36 0.9500 . ?
C37 H37 0.9500 . ?
C39 H39A 0.9800 . ?
C39 H39B 0.9800 . ?
C39 H39C 0.9800 . ?
O9 C53 1.309(4) . ?
O10 C58 1.279(4) . ?
O11 C58 1.248(4) . ?
O12 C54 1.367(4) . ?
O12 C59 1.423(4) . ?
N5 C51 1.282(4) . ?
N5 C50 1.457(4) . ?
N6 C47 1.377(5) . ?
N6 C46 1.379(5) . ?
N6 H6N 0.8800 . ?
C41 C42 1.402(5) . ?
C41 C46 1.417(5) . ?
C41 C48 1.430(5) . ?
C42 C43 1.389(5) . ?
C42 H42 0.9500 . ?
C43 C44 1.400(6) . ?
C43 H43 0.9500 . ?
C44 C45 1.380(6) . ?
C44 H44 0.9500 . ?
C45 C46 1.400(5) . ?
C45 H45 0.9500 . ?
C47 C48 1.368(5) . ?
C47 H47 0.9500 . ?
C48 C49 1.496(5) . ?
C49 C50 1.549(5) . ?
C49 H49A 0.9900 . ?
C49 H49B 0.9900 . ?
C50 C58 1.533(4) . ?
C50 H50 1.0000 . ?
C51 C52 1.449(4) . ?
C51 H51 0.9500 . ?
C52 C53 1.420(4) . ?
C52 C57 1.420(4) . ?
C53 C54 1.430(4) . ?
C54 C55 1.385(4) . ?
C55 C56 1.407(5) . ?
C55 H55 0.9500 . ?
C56 C57 1.374(5) . ?
C56 H56 0.9500 . ?
C57 H57 0.9500 . ?
C59 H59A 0.9800 . ?
C59 H59B 0.9800 . ?
C59 H59C 0.9800 . ?
O13 C73 1.301(4) . ?
O14 C78 1.258(4) . ?
O15 C78 1.267(4) . ?
O16 C74 1.368(4) . ?
O16 C79 1.424(4) . ?
N7 C71 1.276(4) . ?
N7 C70 1.462(4) . ?
N8 C66 1.354(6) . ?
N8 C67 1.365(7) . ?
N8 H8N 0.8800 . ?
C61 C62 1.396(5) . ?
C61 C66 1.415(5) . ?
C61 C68 1.439(5) . ?
C62 C63 1.391(5) . ?
C62 H62 0.9500 . ?
C63 C64 1.377(7) . ?
C63 H63 0.9500 . ?
C64 C65 1.346(8) . ?
C64 H64 0.9500 . ?
C65 C66 1.415(7) . ?
C65 H65 0.9500 . ?
C67 C68 1.383(6) . ?
C67 H67 0.9500 . ?
C68 C69 1.476(5) . ?
C69 C70 1.559(5) . ?
C69 H69A 0.9900 . ?
C69 H69B 0.9900 . ?
C70 C78 1.532(5) . ?
C70 H70 1.0000 . ?
C71 C72 1.445(4) . ?
C71 H71 0.9500 . ?
C72 C77 1.419(4) . ?
C72 C73 1.425(4) . ?
C73 C74 1.433(4) . ?
C74 C75 1.376(5) . ?
C75 C76 1.410(5) . ?
C75 H75 0.9500 . ?
C76 C77 1.365(5) . ?
C76 H76 0.9500 . ?
C77 H77 0.9500 . ?
C79 H79A 0.9800 . ?
C79 H79B 0.9800 . ?
C79 H79C 0.9800 . ?
O17 C81 1.244(5) . ?
C81 N17 1.332(4) . ?
C81 H81 0.9500 . ?
N17 C82 1.444(5) . ?
N17 C83 1.455(5) . ?
C82 H82A 0.9800 . ?
C82 H82B 0.9800 . ?
C82 H82C 0.9800 . ?
C83 H83A 0.9800 . ?
C83 H83B 0.9800 . ?
C83 H83C 0.9800 . ?
O18 C84 1.231(5) . ?
C84 N18 1.330(5) . ?
C84 H84 0.9500 . ?
N18 C86 1.454(6) . ?
N18 C85 1.459(6) . ?
C85 H85A 0.9800 . ?
C85 H85B 0.9800 . ?
C85 H85C 0.9800 . ?
C86 H86A 0.9800 . ?
C86 H86B 0.9800 . ?
C86 H86C 0.9800 . ?
O19 C87 1.233(5) . ?
C87 N19 1.329(5) . ?
C87 H87 0.9500 . ?
N19 C88 1.446(4) . ?
N19 C89 1.449(5) . ?
C88 H88A 0.9800 . ?
C88 H88B 0.9800 . ?
C88 H88C 0.9800 . ?
C89 H89A 0.9800 . ?
C89 H89B 0.9800 . ?
C89 H89C 0.9800 . ?
O20 C90 1.234(6) . ?
C90 N20 1.308(6) . ?
C90 H90 0.9500 . ?
N20 C91 1.455(8) . ?
N20 C92 1.459(7) . ?
C91 H91A 0.9800 . ?
C91 H91B 0.9800 . ?
C91 H91C 0.9800 . ?
C92 H92A 0.9800 . ?
C92 H92B 0.9800 . ?
C92 H92C 0.9800 . ?
O21 C1B 1.232(9) . ?
O21 C1A 1.303(10) . ?
N21 C3B 1.337(9) . ?
N21 C1A 1.337(10) . ?
N21 C3A 1.356(9) . ?
N21 C1B 1.418(11) . ?
N21 C2B 1.466(9) . ?
N21 C2A 1.551(11) . ?
C1A H1A 0.9500 . ?
C2A H2A 0.9800 . ?
C2A H2B 0.9800 . ?
C2A H2C 0.9800 . ?
C3A H3A 0.9800 . ?
C3A H3B 0.9800 . ?
C3A H3C 0.9800 . ?
C1B H1B 0.9500 . ?
C2B H2D 0.9800 . ?
C2B H2E 0.9800 . ?
C2B H2F 0.9800 . ?
C3B H3D 0.9800 . ?
C3B H3E 0.9800 . ?
C3B H3F 0.9800 . ?
O5W H5W 0.8825 . ?
O5W H5V 0.9071 . ?
O6W H6W 0.8499 . ?
O6W H6V 0.8500 . ?
O7W H7W 0.9697 . ?
O7W H7V 0.9408 . ?
O8W H8W 0.9299 . ?
O8W H8V 0.9697 . ?
O9W H9W 0.9742 . ?
O9W H9V 0.9787 . ?
O10W H1OW 0.8500 . ?
O10W H10V 0.8500 . ?
O11W H11W 0.9388 . ?
O11W H11V 0.9381 . ?

loop_
_geom_torsion_atom_site_label_1
_geom_torsion_atom_site_label_2
_geom_torsion_atom_site_label_3
_geom_torsion_atom_site_label_4
_geom_torsion
_geom_torsion_site_symmetry_1
_geom_torsion_site_symmetry_2
_geom_torsion_site_symmetry_3
_geom_torsion_site_symmetry_4
_geom_torsion_publ_flag
C6 C1 C2 C3 -0.2(5) . . . . ?
C8 C1 C2 C3 178.5(3) . . . . ?
C1 C2 C3 C4 -0.8(5) . . . . ?
C2 C3 C4 C5 0.8(6) . . . . ?
C3 C4 C5 C6 0.2(5) . . . . ?
C7 N2 C6 C5 178.1(4) . . . . ?
C7 N2 C6 C1 -0.1(4) . . . . ?
C4 C5 C6 N2 -179.2(4) . . . . ?
C4 C5 C6 C1 -1.2(5) . . . . ?
C2 C1 C6 N2 179.6(3) . . . . ?
C8 C1 C6 N2 0.6(4) . . . . ?
C2 C1 C6 C5 1.2(5) . . . . ?
C8 C1 C6 C5 -177.8(3) . . . . ?
C6 N2 C7 C8 -0.5(4) . . . . ?
N2 C7 C8 C1 0.8(4) . . . . ?
N2 C7 C8 C9 -172.7(3) . . . . ?
C2 C1 C8 C7 -179.7(3) . . . . ?
C6 C1 C8 C7 -0.9(3) . . . . ?
C2 C1 C8 C9 -5.9(5) . . . . ?
C6 C1 C8 C9 173.0(3) . . . . ?
C7 C8 C9 C10 -29.3(4) . . . . ?
C1 C8 C9 C10 158.3(3) . . . . ?
C11 N1 C10 C9 94.2(3) . . . . ?
Ni2 N1 C10 C9 -99.3(2) . . . . ?
C11 N1 C10 C18 -148.5(3) . . . . ?
Ni2 N1 C10 C18 18.0(3) . . . . ?
C8 C9 C10 N1 -76.6(3) . . . . ?
C8 C9 C10 C18 165.4(2) . . . . ?
C10 N1 C11 C12 178.9(3) . . . . ?
Ni2 N1 C11 C12 13.4(4) . . . . ?
N1 C11 C12 C17 178.3(3) . . . . ?
N1 C11 C12 C13 -3.6(5) . . . . ?
Ni2 O1 C13 C14 166.6(2) . . . . ?
Ni1 O1 C13 C14 20.9(3) . . . . ?
Ni2 O1 C13 C12 -13.9(4) . . . . ?
Ni1 O1 C13 C12 -159.7(2) . . . . ?
C17 C12 C13 O1 -177.9(3) . . . . ?
C11 C12 C13 O1 4.1(5) . . . . ?
C17 C12 C13 C14 1.6(4) . . . . ?
C11 C12 C13 C14 -176.4(3) . . . . ?
C19 O4 C14 C16 -10.9(5) . . . . ?
Ni1 O4 C14 C16 164.0(3) . . . . ?
C19 O4 C14 C13 169.2(3) . . . . ?
Ni1 O4 C14 C13 -15.9(3) . . . . ?
O1 C13 C14 C16 177.9(3) . . . . ?
C12 C13 C14 C16 -1.6(5) . . . . ?
O1 C13 C14 O4 -2.2(4) . . . . ?
C12 C13 C14 O4 178.3(3) . . . . ?
O4 C14 C16 C15 -179.0(3) . . . . ?
C13 C14 C16 C15 0.9(5) . . . . ?
C17 C15 C16 C14 0.0(5) . . . . ?
C16 C15 C17 C12 0.0(5) . . . . ?
C13 C12 C17 C15 -0.8(5) . . . . ?
C11 C12 C17 C15 177.4(3) . . . . ?
Ni4 O3 C18 O2 2.2(4) . . . . ?
Ni4 O3 C18 C10 178.64(18) . . . . ?
Ni3 O2 C18 O3 -5.9(5) . . . . ?
Ni2 O2 C18 O3 -166.6(2) . . . . ?
Ni3 O2 C18 C10 177.7(2) . . . . ?
Ni2 O2 C18 C10 16.9(3) . . . . ?
N1 C10 C18 O3 160.6(3) . . . . ?
C9 C10 C18 O3 -79.3(3) . . . . ?
N1 C10 C18 O2 -22.7(3) . . . . ?
C9 C10 C18 O2 97.4(3) . . . . ?
C26 C21 C22 C23 2.0(5) . . . . ?
C28 C21 C22 C23 -177.2(4) . . . . ?
C21 C22 C23 C24 -1.1(6) . . . . ?
C22 C23 C24 C25 0.2(6) . . . . ?
C23 C24 C25 C26 -0.2(6) . . . . ?
C27 N4 C26 C25 -177.3(4) . . . . ?
C27 N4 C26 C21 1.2(4) . . . . ?
C24 C25 C26 N4 179.5(4) . . . . ?
C24 C25 C26 C21 1.1(5) . . . . ?
C22 C21 C26 N4 179.3(3) . . . . ?
C28 C21 C26 N4 -1.3(4) . . . . ?
C22 C21 C26 C25 -2.0(5) . . . . ?
C28 C21 C26 C25 177.4(3) . . . . ?
C26 N4 C27 C28 -0.7(4) . . . . ?
N4 C27 C28 C21 -0.2(4) . . . . ?
N4 C27 C28 C29 177.7(3) . . . . ?
C22 C21 C28 C27 -179.8(4) . . . . ?
C26 C21 C28 C27 0.9(4) . . . . ?
C22 C21 C28 C29 2.3(6) . . . . ?
C26 C21 C28 C29 -176.9(3) . . . . ?
C27 C28 C29 C30 -93.2(4) . . . . ?
C21 C28 C29 C30 84.3(4) . . . . ?
C31 N3 C30 C38 -159.6(3) . . . . ?
Ni3 N3 C30 C38 10.5(3) . . . . ?
C31 N3 C30 C29 81.4(3) . . . . ?
Ni3 N3 C30 C29 -108.5(2) . . . . ?
C28 C29 C30 N3 -68.7(3) . . . . ?
C28 C29 C30 C38 171.9(3) . . . . ?
C30 N3 C31 C32 -178.7(3) . . . . ?
Ni3 N3 C31 C32 11.9(4) . . . . ?
N3 C31 C32 C37 174.3(3) . . . . ?
N3 C31 C32 C33 -4.7(5) . . . . ?
Ni3 O5 C33 C34 173.1(2) . . . . ?
Ni4 O5 C33 C34 22.5(3) . . . . ?
Ni3 O5 C33 C32 -6.7(4) . . . . ?
Ni4 O5 C33 C32 -157.3(2) . . . . ?
C37 C32 C33 O5 -177.2(3) . . . . ?
C31 C32 C33 O5 1.8(5) . . . . ?
C37 C32 C33 C34 3.0(4) . . . . ?
C31 C32 C33 C34 -178.0(3) . . . . ?
C39 O8 C34 C35 -5.7(5) . . . . ?
Ni4 O8 C34 C35 163.2(3) . . . . ?
C39 O8 C34 C33 174.7(3) . . . . ?
Ni4 O8 C34 C33 -16.5(3) . . . . ?
O5 C33 C34 C35 177.7(3) . . . . ?
C32 C33 C34 C35 -2.5(5) . . . . ?
O5 C33 C34 O8 -2.7(4) . . . . ?
C32 C33 C34 O8 177.2(3) . . . . ?
O8 C34 C35 C36 -179.3(3) . . . . ?
C33 C34 C35 C36 0.4(5) . . . . ?
C34 C35 C36 C37 1.3(5) . . . . ?
C35 C36 C37 C32 -0.7(5) . . . . ?
C33 C32 C37 C36 -1.5(5) . . . . ?
C31 C32 C37 C36 179.4(3) . . . . ?
Ni1 O7 C38 O6 15.6(4) . . . . ?
Ni1 O7 C38 C30 -166.21(19) . . . . ?
Ni3 O6 C38 O7 -169.7(2) . . . . ?
Ni2 O6 C38 O7 -14.2(5) . . . . ?
Ni3 O6 C38 C30 12.0(3) . . . . ?
Ni2 O6 C38 C30 167.6(2) . . . . ?
N3 C30 C38 O7 167.2(2) . . . . ?
C29 C30 C38 O7 -71.8(3) . . . . ?
N3 C30 C38 O6 -14.5(3) . . . . ?
C29 C30 C38 O6 106.6(3) . . . . ?
C46 C41 C42 C43 0.6(5) . . . . ?
C48 C41 C42 C43 -180.0(4) . . . . ?
C41 C42 C43 C44 -0.1(6) . . . . ?
C42 C43 C44 C45 -0.8(6) . . . . ?
C43 C44 C45 C46 1.2(6) . . . . ?
C47 N6 C46 C45 180.0(4) . . . . ?
C47 N6 C46 C41 -0.1(4) . . . . ?
C44 C45 C46 N6 179.3(4) . . . . ?
C44 C45 C46 C41 -0.6(6) . . . . ?
C42 C41 C46 N6 179.8(3) . . . . ?
C48 C41 C46 N6 0.2(4) . . . . ?
C42 C41 C46 C45 -0.3(5) . . . . ?
C48 C41 C46 C45 -179.8(3) . . . . ?
C46 N6 C47 C48 -0.1(4) . . . . ?
N6 C47 C48 C41 0.3(4) . . . . ?
N6 C47 C48 C49 -172.9(3) . . . . ?
C42 C41 C48 C47 -179.7(4) . . . . ?
C46 C41 C48 C47 -0.3(4) . . . . ?
C42 C41 C48 C49 -6.6(6) . . . . ?
C46 C41 C48 C49 172.8(3) . . . . ?
C47 C48 C49 C50 90.8(4) . . . . ?
C41 C48 C49 C50 -81.0(4) . . . . ?
C51 N5 C50 C58 -151.1(3) . . . . ?
Ni1 N5 C50 C58 21.5(3) . . . . ?
C51 N5 C50 C49 89.9(3) . . . . ?
Ni1 N5 C50 C49 -97.4(2) . . . . ?
C48 C49 C50 N5 -62.8(3) . . . . ?
C48 C49 C50 C58 178.7(3) . . . . ?
C50 N5 C51 C52 -175.6(3) . . . . ?
Ni1 N5 C51 C52 12.7(5) . . . . ?
N5 C51 C52 C53 2.9(5) . . . . ?
N5 C51 C52 C57 -179.1(3) . . . . ?
Ni1 O9 C53 C52 -2.6(4) . . . . ?
Ni1 O9 C53 C54 177.2(2) . . . . ?
C57 C52 C53 O9 173.7(3) . . . . ?
C51 C52 C53 O9 -8.3(5) . . . . ?
C57 C52 C53 C54 -6.0(4) . . . . ?
C51 C52 C53 C54 171.9(3) . . . . ?
C59 O12 C54 C55 6.8(5) . . . . ?
C59 O12 C54 C53 -173.2(3) . . . . ?
O9 C53 C54 O12 5.6(4) . . . . ?
C52 C53 C54 O12 -174.7(3) . . . . ?
O9 C53 C54 C55 -174.5(3) . . . . ?
C52 C53 C54 C55 5.3(5) . . . . ?
O12 C54 C55 C56 178.9(3) . . . . ?
C53 C54 C55 C56 -1.0(5) . . . . ?
C54 C55 C56 C57 -2.7(5) . . . . ?
C55 C56 C57 C52 1.9(5) . . . . ?
C53 C52 C57 C56 2.6(5) . . . . ?
C51 C52 C57 C56 -175.5(3) . . . . ?
Ni1 O10 C58 O11 -167.1(3) . . . . ?
Ni1 O10 C58 C50 15.4(4) . . . . ?
N5 C50 C58 O11 157.9(3) . . . . ?
C49 C50 C58 O11 -82.6(4) . . . . ?
N5 C50 C58 O10 -24.4(4) . . . . ?
C49 C50 C58 O10 95.1(3) . . . . ?
C66 C61 C62 C63 -1.7(5) . . . . ?
C68 C61 C62 C63 179.8(4) . . . . ?
C61 C62 C63 C64 0.6(6) . . . . ?
C62 C63 C64 C65 0.7(7) . . . . ?
C63 C64 C65 C66 -0.9(7) . . . . ?
C67 N8 C66 C61 -0.8(4) . . . . ?
C67 N8 C66 C65 179.1(4) . . . . ?
C62 C61 C66 N8 -178.5(3) . . . . ?
C68 C61 C66 N8 0.3(4) . . . . ?
C62 C61 C66 C65 1.6(5) . . . . ?
C68 C61 C66 C65 -179.6(3) . . . . ?
C64 C65 C66 N8 179.8(4) . . . . ?
C64 C65 C66 C61 -0.2(6) . . . . ?
C66 N8 C67 C68 1.0(4) . . . . ?
N8 C67 C68 C61 -0.7(4) . . . . ?
N8 C67 C68 C69 170.9(3) . . . . ?
C62 C61 C68 C67 178.8(4) . . . . ?
C66 C61 C68 C67 0.2(4) . . . . ?
C62 C61 C68 C69 7.0(6) . . . . ?
C66 C61 C68 C69 -171.6(3) . . . . ?
C67 C68 C69 C70 127.8(4) . . . . ?
C61 C68 C69 C70 -62.3(4) . . . . ?
C71 N7 C70 C78 -152.7(3) . . . . ?
Ni4 N7 C70 C78 16.1(3) . . . . ?
C71 N7 C70 C69 88.3(3) . . . . ?
Ni4 N7 C70 C69 -102.8(3) . . . . ?
C68 C69 C70 N7 -78.9(3) . . . . ?
C68 C69 C70 C78 162.1(3) . . . . ?
C70 N7 C71 C72 -173.4(3) . . . . ?
Ni4 N7 C71 C72 18.8(4) . . . . ?
N7 C71 C72 C77 179.1(3) . . . . ?
N7 C71 C72 C73 5.9(5) . . . . ?
Ni4 O13 C73 C72 -5.0(4) . . . . ?
Ni4 O13 C73 C74 176.92(19) . . . . ?
C77 C72 C73 O13 173.4(3) . . . . ?
C71 C72 C73 O13 -13.6(5) . . . . ?
C77 C72 C73 C74 -8.5(4) . . . . ?
C71 C72 C73 C74 164.5(3) . . . . ?
C79 O16 C74 C75 6.4(5) . . . . ?
C79 O16 C74 C73 -172.8(3) . . . . ?
O13 C73 C74 O16 3.8(4) . . . . ?
C72 C73 C74 O16 -174.5(3) . . . . ?
O13 C73 C74 C75 -175.4(3) . . . . ?
C72 C73 C74 C75 6.3(4) . . . . ?
O16 C74 C75 C76 -179.6(3) . . . . ?
C73 C74 C75 C76 -0.5(5) . . . . ?
C74 C75 C76 C77 -3.3(5) . . . . ?
C75 C76 C77 C72 0.9(5) . . . . ?
C73 C72 C77 C76 5.1(5) . . . . ?
C71 C72 C77 C76 -168.3(3) . . . . ?
Ni4 O14 C78 O15 179.2(3) . . . . ?
Ni4 O14 C78 C70 0.0(4) . . . . ?
N7 C70 C78 O14 -10.6(4) . . . . ?
C69 C70 C78 O14 110.6(3) . . . . ?
N7 C70 C78 O15 170.1(3) . . . . ?
C69 C70 C78 O15 -68.7(4) . . . . ?
O17 C81 N17 C82 -0.4(5) . . . . ?
O17 C81 N17 C83 178.2(3) . . . . ?
O18 C84 N18 C86 1.3(7) . . . . ?
O18 C84 N18 C85 -179.1(4) . . . . ?
O19 C87 N19 C88 4.4(6) . . . . ?
O19 C87 N19 C89 -175.5(4) . . . . ?
O20 C90 N20 C91 1.0(8) . . . . ?
O20 C90 N20 C92 -174.9(5) . . . . ?
C3A N21 C1A O21 10.9(12) . . . . ?
C2A N21 C1A O21 -178.1(7) . . . . ?
C3B N21 C1B O21 0.4(10) . . . . ?
C2B N21 C1B O21 -179.1(6) . . . . ?
